data_4129419
loop_
_publ_author_name
'Lee, HyeWoo'
'Elumalai, Palani'
'Singh, Nem'
'Kim, Hyunuk'
'Lee, Sang Uck'
'Chi, Ki-Whan'

_publ_section_title
;
 Selective synthesis of ruthenium(II) Metalla[2]catenane via solvent and
 guest-dependent self-assembly.
;
_journal_issue 14
_journal_name_full 'Journal of the American Chemical Society'
_journal_page_first 4674
_journal_page_last 4677
_journal_paper_doi 10.1021/jacs.5b02573
_journal_volume 137
_journal_year 2015
_chemical_formula_moiety 'C221 H174 F12 N4 O25 Ru4 S4'
_chemical_formula_sum 'C221 H174 F12 N4 O25 Ru4 S4'
_chemical_formula_weight 4046.16
_space_group_IT_number 2
_space_group_name_Hall '-P 1'
_space_group_name_H-M_alt 'P -1'
_symmetry_cell_setting triclinic
_symmetry_space_group_name_H-M 'P -1'
_atom_sites_solution_hydrogens geom
_atom_sites_solution_primary direct
_atom_sites_solution_secondary difmap
_audit_creation_method SHELXL-97
_cell_angle_alpha 73.27(3)
_cell_angle_beta 85.71(3)
_cell_angle_gamma 72.57(3)
_cell_formula_units_Z 2
_cell_length_a 19.484(4)
_cell_length_b 20.669(4)
_cell_length_c 25.822(5)
_cell_measurement_temperature 100(2)
_cell_measurement_theta_max 28.10
_cell_measurement_theta_min 1.72
_cell_volume 9501(4)
_computing_cell_refinement 'DENZO (Z. Otwinowski and W. Minor, 1997)'
_computing_data_collection 'ADSC Quantum software'
_computing_data_reduction 'HKL2000 (Z. Otwinowski and W. Minor, 1997)'
_computing_molecular_graphics 'Materials Studio 5.0'
_computing_publication_material 'Materials Studio 5.0'
_computing_structure_refinement 'SHELXL-97 (Sheldrick, 1997)'
_computing_structure_solution 'SHELXS-97 (Sheldrick, 1990)'
_diffrn_ambient_temperature 100(2)
_diffrn_measured_fraction_theta_full 0.932
_diffrn_measured_fraction_theta_max 0.99
_diffrn_measurement_device_type 'CCD area detector'
_diffrn_measurement_method 'omega scan'
_diffrn_radiation_monochromator 'Si(111) double crystal monochromator'
_diffrn_radiation_source 'Supramolecular Crystallography Beamline 2D'
_diffrn_radiation_type synchrotron
_diffrn_radiation_wavelength 0.70000
_diffrn_reflns_av_R_equivalents 0.0256
_diffrn_reflns_av_sigmaI/netI 0.0390
_diffrn_reflns_limit_h_max 28
_diffrn_reflns_limit_h_min -28
_diffrn_reflns_limit_k_max 28
_diffrn_reflns_limit_k_min -29
_diffrn_reflns_limit_l_max 37
_diffrn_reflns_limit_l_min -37
_diffrn_reflns_number 94125
_diffrn_reflns_theta_full 28.100
_diffrn_reflns_theta_max 28.10
_diffrn_reflns_theta_min 1.72
_exptl_absorpt_coefficient_mu 0.416
_exptl_absorpt_correction_T_max 0.9596
_exptl_absorpt_correction_T_min 0.9214
_exptl_absorpt_correction_type multi-scan
_exptl_absorpt_process_details HKL2000
_exptl_crystal_colour 'orange red'
_exptl_crystal_density_diffrn 1.414
_exptl_crystal_density_method 'not measured'
_exptl_crystal_description irregular
_exptl_crystal_F_000 4152
_exptl_crystal_size_max 0.20
_exptl_crystal_size_mid 0.20
_exptl_crystal_size_min 0.10
_refine_diff_density_max 2.529
_refine_diff_density_min -1.216
_refine_diff_density_rms 0.137
_refine_ls_extinction_coef 0.0335(12)
_refine_ls_extinction_expression Fc^*^=kFc[1+0.001xFc^2^\l^3^/sin(2\q)]^-1/4^
_refine_ls_extinction_method SHELXL
_refine_ls_goodness_of_fit_ref 1.164
_refine_ls_hydrogen_treatment constr
_refine_ls_matrix_type full
_refine_ls_number_parameters 2437
_refine_ls_number_reflns 48367
_refine_ls_number_restraints 494
_refine_ls_restrained_S_all 1.182
_refine_ls_R_factor_all 0.1162
_refine_ls_R_factor_gt 0.0937
_refine_ls_shift/su_max 0.001
_refine_ls_shift/su_mean 0.000
_refine_ls_structure_factor_coef Fsqd
_refine_ls_weighting_details 'calc w=1/[\s^2^(Fo^2^)+(0.2000P)^2^+0.0000P] where P=(Fo^2^+2Fc^2^)/3'
_refine_ls_weighting_scheme calc
_refine_ls_wR_factor_gt 0.2764
_refine_ls_wR_factor_ref 0.2960
_reflns_number_gt 33504
_reflns_number_total 48367
_reflns_threshold_expression >2sigma(I)
_cod_data_source_file ja5b02573_si_003.cif
_cod_data_source_block 4
_cod_depositor_comments
;
The following automatic conversions were performed:

data item '_symmetry_cell_setting' value 'Triclinic' was changed to
'triclinic' in accordance with the
/home/saulius/struct/COD-crude-data/automatic-downloads/DataCite-retrospective/ACS/depositions/lib/dictionaries/cif_core.dic
dictionary named 'cif_core.dic' version 2.4.2 last updated on
2011-04-26.

Automatic conversion script
Id: cif_fix_values 6909 2019-04-08 15:41:33Z antanas 

2021-04-11
Z value and formula fixed to values more according to usual
chemical conventions.                 miguel
;
_cod_original_formula_sum 'C442 H348 F24 N8 O50 Ru8 S8'
_cod_original_formula_weight 8092.32
_cod_original_formula_moiety 'C442 H348 F24 N8 O50 Ru8 S8'
_cod_original_formula_units_Z 1
_cod_original_cell_volume 9501(3)
_cod_original_sg_symbol_H-M P-1
_cod_database_code 4129419

loop_
_symmetry_equiv_pos_as_xyz
'x, y, z'
'-x, -y, -z'

loop_
_atom_site_label
_atom_site_type_symbol
_atom_site_fract_x
_atom_site_fract_y
_atom_site_fract_z
_atom_site_U_iso_or_equiv
_atom_site_adp_type
_atom_site_occupancy
_atom_site_symmetry_multiplicity
_atom_site_calc_flag
_atom_site_refinement_flags
Ru1 Ru 0.392212(18) 0.245689(18) 0.226562(13) 0.05006(11) Uani 1 1 d .
Ru2 Ru -0.029716(18) 0.231704(19) 0.194538(13) 0.05083(11) Uani 1 1 d .
Ru3 Ru 0.257377(18) 0.780689(18) 0.092254(13) 0.04976(11) Uani 1 1 d .
Ru4 Ru 0.652935(19) 0.848052(18) 0.128901(13) 0.05073(11) Uani 1 1 d .
O1 O 0.33447(15) 0.17542(15) 0.25660(11) 0.0498(6) Uani 1 1 d .
O2 O 0.30345(16) 0.30572(16) 0.18017(12) 0.0546(7) Uani 1 1 d .
O3 O 0.06174(16) 0.16738(16) 0.23710(12) 0.0536(6) Uani 1 1 d .
O4 O 0.02833(16) 0.30156(16) 0.16508(12) 0.0548(7) Uani 1 1 d .
O5 O 0.54670(16) 0.89631(16) 0.13902(12) 0.0520(6) Uani 1 1 d .
O6 O 0.61565(16) 0.79156(16) 0.08971(11) 0.0529(6) Uani 1 1 d .
O7 O 0.29147(16) 0.85197(15) 0.11616(11) 0.0517(6) Uani 1 1 d .
O8 O 0.36154(16) 0.74599(16) 0.06912(11) 0.0516(6) Uani 1 1 d .
N1 N 0.3348(2) 0.2932(2) 0.28567(15) 0.0547(8) Uani 1 1 d .
N2 N 0.0472(2) 0.7245(2) 0.73919(14) 0.0540(8) Uani 1 1 d .
N3 N 0.29223(19) 0.71611(19) 0.17028(13) 0.0513(7) Uani 1 1 d .
N4 N 0.3607(2) 0.22734(19) 0.79992(13) 0.0532(8) Uani 1 1 d .
C1 C 0.2687(2) 0.1810(2) 0.24835(16) 0.0485(8) Uani 1 1 d .
C2 C 0.2451(2) 0.1207(2) 0.28084(16) 0.0517(9) Uani 1 1 d .
C3 C 0.4885(2) 0.8282(2) 0.10603(15) 0.0490(8) Uani 1 1 d .
C4 C 0.2191(2) 0.2386(2) 0.21271(16) 0.0495(8) Uani 1 1 d .
C5 C 0.4193(2) 0.8157(2) 0.10018(15) 0.0491(8) Uani 1 1 d .
C6 C 0.1443(2) 0.2372(2) 0.20780(16) 0.0499(8) Uani 1 1 d .
C7 C 0.1749(2) 0.1188(2) 0.27494(16) 0.0508(8) Uani 1 1 d .
C8 C 0.1228(2) 0.1770(2) 0.23778(16) 0.0497(8) Uani 1 1 d .
C9 C 0.2413(2) 0.2969(2) 0.18095(17) 0.0520(9) Uani 1 1 d .
C10 C 0.0956(2) 0.2949(2) 0.17220(16) 0.0521(9) Uani 1 1 d .
C11 C 0.5519(2) 0.7910(2) 0.08384(15) 0.0509(9) Uani 1 1 d .
C12 C 0.4159(2) 0.7665(2) 0.07236(15) 0.0502(8) Uani 1 1 d .
C13 C 0.4263(2) 0.9123(2) 0.15838(16) 0.0511(8) Uani 1 1 d .
C14 C 0.1895(2) 0.3553(2) 0.14269(18) 0.0555(9) Uani 1 1 d .
C15 C 0.5454(2) 0.7463(2) 0.05029(16) 0.0518(9) Uani 1 1 d .
C16 C 0.2919(2) 0.0657(2) 0.31909(17) 0.0532(9) Uani 1 1 d .
H16A H 0.3393 0.0670 0.3235 0.064 Uiso 1 1 calc R
C17 C 0.1198(3) 0.3541(3) 0.13898(18) 0.0580(10) Uani 1 1 d .
C18 C 0.3615(2) 0.9002(2) 0.15327(16) 0.0507(8) Uani 1 1 d .
C19 C 0.3210(2) 0.5511(3) 0.47008(18) 0.0581(10) Uani 1 1 d .
C20 C 0.3451(2) 0.5118(3) 0.43197(18) 0.0589(10) Uani 1 1 d .
C21 C 0.3938(3) 0.2523(3) 0.70637(18) 0.0624(11) Uani 1 1 d .
H21A H 0.4175 0.2356 0.6772 0.075 Uiso 1 1 calc R
C22 C 0.4803(2) 0.7335(2) 0.04519(15) 0.0498(8) Uani 1 1 d .
C23 C 0.6068(3) 0.7131(3) 0.02392(18) 0.0580(10) Uani 1 1 d .
H23A H 0.6517 0.7211 0.0270 0.070 Uiso 1 1 calc R
C24 C 0.3549(2) 0.8544(2) 0.12109(16) 0.0490(8) Uani 1 1 d .
C25 C 0.6949(3) 0.9254(3) 0.14754(19) 0.0617(11) Uani 1 1 d .
H25A H 0.6680 0.9519 0.1732 0.074 Uiso 1 1 calc R
C26 C 0.3183(2) 0.6258(3) 0.27520(18) 0.0582(10) Uani 1 1 d .
C27 C 0.3778(2) 0.4018(3) 0.50524(19) 0.0596(10) Uani 1 1 d .
C28 C 0.3379(2) 0.5486(3) 0.3764(2) 0.0620(11) Uani 1 1 d .
C29 C 0.4307(3) 0.9546(3) 0.1915(2) 0.0607(10) Uani 1 1 d .
H29A H 0.4753 0.9621 0.1960 0.073 Uiso 1 1 calc R
C30 C 0.3519(2) 0.4407(2) 0.54289(18) 0.0562(10) Uani 1 1 d .
C31 C 0.2866(3) 0.6987(3) 0.26603(17) 0.0600(10) Uani 1 1 d .
H31A H 0.2733 0.7184 0.2956 0.072 Uiso 1 1 calc R
C32 C 0.1494(2) 0.7667(3) 0.11216(18) 0.0589(10) Uani 1 1 d .
C33 C 0.6016(3) 0.6698(3) -0.00588(18) 0.0604(10) Uani 1 1 d .
H33A H 0.6429 0.6485 -0.0238 0.073 Uiso 1 1 calc R
C34 C 0.3002(3) 0.9319(2) 0.18012(17) 0.0556(9) Uani 1 1 d .
H34A H 0.2552 0.9247 0.1760 0.067 Uiso 1 1 calc R
C35 C 0.2005(3) 0.0066(2) 0.34396(19) 0.0617(11) Uani 1 1 d .
H35A H 0.1858 -0.0327 0.3653 0.074 Uiso 1 1 calc R
C36 C 0.1538(3) 0.0601(2) 0.30696(18) 0.0567(9) Uani 1 1 d .
H36A H 0.1067 0.0576 0.3028 0.068 Uiso 1 1 calc R
C37 C 0.5374(3) 0.6564(3) -0.01037(18) 0.0594(10) Uani 1 1 d .
H37A H 0.5348 0.6253 -0.0305 0.071 Uiso 1 1 calc R
C38 C 0.1441(2) 0.8391(3) 0.08794(19) 0.0570(10) Uani 1 1 d .
H38A H 0.1260 0.8735 0.1098 0.068 Uiso 1 1 calc R
C39 C 0.1147(2) 0.5942(3) 0.5808(2) 0.0636(11) Uani 1 1 d .
C40 C 0.2514(3) 0.8320(3) -0.0452(2) 0.0684(12) Uani 1 1 d .
H40A H 0.2947 0.7914 -0.0459 0.082 Uiso 1 1 calc R
C41 C -0.0873(2) 0.2713(3) 0.11652(18) 0.0559(9) Uani 1 1 d .
C42 C 0.4916(2) 0.8781(2) 0.13315(15) 0.0486(8) Uani 1 1 d .
C43 C 0.0788(2) 0.6627(3) 0.65460(19) 0.0589(10) Uani 1 1 d .
C44 C 0.3381(3) 0.6004(3) 0.23017(19) 0.0609(10) Uani 1 1 d .
H44A H 0.3616 0.5516 0.2349 0.073 Uiso 1 1 calc R
C45 C 0.4763(3) 0.6888(2) 0.01490(17) 0.0549(9) Uani 1 1 d .
H45A H 0.4318 0.6803 0.0114 0.066 Uiso 1 1 calc R
C46 C 0.2749(2) 0.7418(2) 0.21353(17) 0.0560(9) Uani 1 1 d .
H46A H 0.2538 0.7911 0.2077 0.067 Uiso 1 1 calc R
C47 C 0.1584(3) 0.5409(3) 0.4521(2) 0.0675(13) Uani 1 1 d .
C48 C 0.3575(3) 0.3699(3) 0.6453(2) 0.0659(12) Uani 1 1 d .
C49 C 0.1612(2) 0.4768(3) 0.5658(2) 0.0653(12) Uani 1 1 d .
C50 C 0.4917(2) 0.1616(3) 0.23782(19) 0.0581(10) Uani 1 1 d .
H50A H 0.4918 0.1134 0.2608 0.070 Uiso 1 1 calc R
C51 C 0.6728(3) 0.9499(2) 0.09234(18) 0.0565(9) Uani 1 1 d .
H51A H 0.6308 0.9930 0.0805 0.068 Uiso 1 1 calc R
C52 C 0.3284(3) 0.3456(3) 0.74317(19) 0.0608(10) Uani 1 1 d .
H52A H 0.3065 0.3945 0.7393 0.073 Uiso 1 1 calc R
C53 C 0.0968(2) 0.6282(3) 0.6129(2) 0.0609(10) Uani 1 1 d .
C54 C 0.4723(2) 0.1811(2) 0.18344(19) 0.0562(10) Uani 1 1 d .
C55 C 0.3296(3) 0.5819(3) 0.32897(18) 0.0621(11) Uani 1 1 d .
C56 C 0.2694(3) 0.0100(2) 0.35015(19) 0.0583(10) Uani 1 1 d .
H56A H 0.3013 -0.0267 0.3763 0.070 Uiso 1 1 calc R
C57 C -0.1094(4) 0.3254(3) 0.0183(2) 0.0800(15) Uani 1 1 d .
H57A H -0.0842 0.2792 0.0128 0.120 Uiso 1 1 calc R
H57B H -0.1018 0.3627 -0.0130 0.120 Uiso 1 1 calc R
H57C H -0.1609 0.3303 0.0223 0.120 Uiso 1 1 calc R
C58 C 0.3928(3) 0.2059(3) 0.75724(17) 0.0593(10) Uani 1 1 d .
H58A H 0.4156 0.1570 0.7621 0.071 Uiso 1 1 calc R
C59 C 0.3715(3) 0.9846(3) 0.2172(2) 0.0680(13) Uani 1 1 d .
H59A H 0.3749 1.0138 0.2389 0.082 Uiso 1 1 calc R
C60 C 0.6976(3) 0.9071(3) 0.05807(18) 0.0598(10) Uani 1 1 d .
C61 C 0.0414(3) 0.7644(3) 0.68824(19) 0.0608(10) Uani 1 1 d .
H61A H 0.0262 0.8143 0.6811 0.073 Uiso 1 1 calc R
C62 C 0.4983(2) 0.2110(3) 0.2633(2) 0.0685(13) Uani 1 1 d .
H62A H 0.5028 0.1970 0.3036 0.082 Uiso 1 1 calc R
C63 C 0.1334(2) 0.5831(3) 0.4886(2) 0.0621(11) Uani 1 1 d .
C64 C 0.3285(3) 0.2981(2) 0.79236(18) 0.0585(10) Uani 1 1 d .
H64A H 0.3059 0.3144 0.8220 0.070 Uiso 1 1 calc R
C65 C 0.2947(3) 0.6262(3) 0.4548(2) 0.0657(11) Uani 1 1 d .
H65A H 0.2905 0.6518 0.4176 0.079 Uiso 1 1 calc R
C66 C 0.1366(2) 0.5511(3) 0.5448(2) 0.0636(11) Uani 1 1 d .
C67 C 0.1599(3) 0.4431(3) 0.6227(2) 0.0706(13) Uani 1 1 d .
H67A H 0.1426 0.4710 0.6470 0.085 Uiso 1 1 calc R
C68 C -0.1174(3) 0.4039(3) 0.0784(2) 0.0679(12) Uani 1 1 d .
H68A H -0.0979 0.4072 0.1112 0.102 Uiso 1 1 calc R
H68B H -0.1691 0.4099 0.0825 0.102 Uiso 1 1 calc R
H68C H -0.1092 0.4410 0.0473 0.102 Uiso 1 1 calc R
C69 C 0.2363(3) 0.3928(3) 0.4048(2) 0.0666(12) Uani 1 1 d .
C70 C 0.3253(2) 0.5151(3) 0.52643(18) 0.0579(10) Uani 1 1 d .
C71 C 0.0678(3) 0.6534(3) 0.74910(19) 0.0606(10) Uani 1 1 d .
H71A H 0.0719 0.6248 0.7855 0.073 Uiso 1 1 calc R
C72 C 0.1756(2) 0.8611(3) 0.03652(18) 0.0589(10) Uani 1 1 d .
H72A H 0.1796 0.9104 0.0240 0.071 Uiso 1 1 calc R
C73 C 0.2131(3) 0.4116(3) 0.1093(2) 0.0636(11) Uani 1 1 d .
H73A H 0.2615 0.4118 0.1117 0.076 Uiso 1 1 calc R
C74 C 0.1543(3) 0.5751(3) 0.3961(2) 0.0689(12) Uani 1 1 d .
H74A H 0.1700 0.5475 0.3714 0.083 Uiso 1 1 calc R
C75 C -0.0871(3) 0.1516(3) 0.2086(2) 0.0616(11) Uani 1 1 d .
C76 C 0.3596(2) 0.3237(3) 0.69896(18) 0.0582(10) Uani 1 1 d .
C77 C 0.1897(3) 0.7173(2) 0.08395(18) 0.0575(10) Uani 1 1 d .
H77A H 0.2040 0.6659 0.1037 0.069 Uiso 1 1 calc R
C78 C -0.0797(3) 0.3317(3) 0.06966(18) 0.0625(11) Uani 1 1 d .
H78A H -0.0273 0.3273 0.0644 0.075 Uiso 1 1 calc R
C79 C -0.1374(2) 0.2780(3) 0.15786(19) 0.0590(10) Uani 1 1 d .
H79A H -0.1660 0.3263 0.1598 0.071 Uiso 1 1 calc R
C80 C 0.3240(2) 0.6457(2) 0.17909(18) 0.0574(10) Uani 1 1 d .
H80A H 0.3367 0.6271 0.1489 0.069 Uiso 1 1 calc R
C81 C 0.3750(2) 0.4381(3) 0.44871(18) 0.0600(11) Uani 1 1 d .
C82 C 0.3537(2) 0.4047(3) 0.59907(19) 0.0622(11) Uani 1 1 d .
C83 C 0.3295(2) 0.2557(3) 0.33695(18) 0.0574(10) Uani 1 1 d .
H83A H 0.3491 0.2058 0.3459 0.069 Uiso 1 1 calc R
C84 C 0.1183(3) 0.7435(3) 0.1662(2) 0.0664(11) Uani 1 1 d .
H84A H 0.0690 0.7429 0.1618 0.100 Uiso 1 1 calc R
H84B H 0.1179 0.7763 0.1871 0.100 Uiso 1 1 calc R
H84C H 0.1475 0.6960 0.1853 0.100 Uiso 1 1 calc R
C85 C 0.2122(3) 0.4257(3) 0.4373(2) 0.0683(13) Uani 1 1 d .
C86 C 0.3038(3) 0.5546(3) 0.5648(2) 0.0660(12) Uani 1 1 d .
H86A H 0.3061 0.5312 0.6024 0.079 Uiso 1 1 calc R
C87 C 0.4585(3) 0.2527(3) 0.15472(19) 0.0620(11) Uani 1 1 d .
H87A H 0.4343 0.2696 0.1184 0.074 Uiso 1 1 calc R
C88 C 0.3054(3) 0.9728(3) 0.2118(2) 0.0622(11) Uani 1 1 d .
H88A H 0.2644 0.9932 0.2303 0.075 Uiso 1 1 calc R
C89 C 0.4032(3) 0.3980(3) 0.4113(2) 0.0657(12) Uani 1 1 d .
H89A H 0.4021 0.4215 0.3738 0.079 Uiso 1 1 calc R
C90 C 0.4638(3) 0.1264(3) 0.1577(2) 0.0746(14) Uani 1 1 d .
H90A H 0.4643 0.0826 0.1873 0.090 Uiso 1 1 calc R
C91 C 0.0570(3) 0.7351(3) 0.6453(2) 0.0652(11) Uani 1 1 d .
H91A H 0.0527 0.7649 0.6093 0.078 Uiso 1 1 calc R
C92 C 0.2145(2) 0.8124(3) 0.00939(17) 0.0579(10) Uani 1 1 d .
C93 C 0.1064(3) 0.6575(3) 0.4662(2) 0.0702(13) Uani 1 1 d .
H93A H 0.0903 0.6867 0.4898 0.084 Uiso 1 1 calc R
C94 C -0.0367(3) 0.2021(3) 0.12126(18) 0.0598(10) Uani 1 1 d .
H94A H 0.0055 0.1980 0.0966 0.072 Uiso 1 1 calc R
C95 C -0.0851(3) 0.0916(3) 0.2568(2) 0.0738(13) Uani 1 1 d .
H95A H -0.1163 0.0650 0.2507 0.111 Uiso 1 1 calc R
H95B H -0.1021 0.1094 0.2882 0.111 Uiso 1 1 calc R
H95C H -0.0357 0.0606 0.2636 0.111 Uiso 1 1 calc R
C96 C 0.0709(3) 0.4111(3) 0.1023(2) 0.0662(12) Uani 1 1 d .
H96A H 0.0226 0.4110 0.0993 0.079 Uiso 1 1 calc R
C97 C 0.3045(3) 0.3644(3) 0.2730(2) 0.0608(10) Uani 1 1 d .
H97A H 0.3065 0.3918 0.2367 0.073 Uiso 1 1 calc R
C98 C 0.7191(4) 0.9770(4) -0.0333(2) 0.0887(18) Uani 1 1 d .
H98A H 0.7052 0.9927 -0.0716 0.133 Uiso 1 1 calc R
H98B H 0.7701 0.9501 -0.0292 0.133 Uiso 1 1 calc R
H98C H 0.7110 1.0182 -0.0196 0.133 Uiso 1 1 calc R
C99 C 0.1865(2) 0.4344(3) 0.5292(2) 0.0663(12) Uani 1 1 d .
C100 C 0.2674(3) 0.3587(3) 0.3639(2) 0.0626(11) Uani 1 1 d .
C101 C 0.2223(3) 0.7397(3) 0.03461(19) 0.0616(11) Uani 1 1 d .
H10H H 0.2584 0.7036 0.0201 0.074 Uiso 1 1 calc R
C102 C 0.4063(3) 0.3266(3) 0.5223(2) 0.0678(12) Uani 1 1 d .
H10I H 0.4065 0.3015 0.5595 0.081 Uiso 1 1 calc R
C103 C 0.2975(3) 0.2852(3) 0.37691(19) 0.0613(11) Uani 1 1 d .
H10A H 0.2957 0.2566 0.4128 0.074 Uiso 1 1 calc R
C104 C -0.1367(2) 0.2183(3) 0.20350(19) 0.0603(10) Uani 1 1 d .
H10B H -0.1648 0.2271 0.2361 0.072 Uiso 1 1 calc R
C105 C 0.2119(3) 0.3594(3) 0.5521(3) 0.0760(15) Uani 1 1 d .
H10C H 0.2306 0.3298 0.5291 0.091 Uiso 1 1 calc R
C106 C 0.1653(3) 0.4663(3) 0.0733(2) 0.0761(15) Uani 1 1 d .
H10D H 0.1811 0.5038 0.0501 0.091 Uiso 1 1 calc R
C107 C 0.0831(3) 0.6215(3) 0.7078(2) 0.0655(11) Uani 1 1 d .
H10E H 0.0966 0.5715 0.7158 0.079 Uiso 1 1 calc R
C108 C 0.2711(3) 0.3980(3) 0.3106(2) 0.0657(12) Uani 1 1 d .
H10F H 0.2506 0.4479 0.3004 0.079 Uiso 1 1 calc R
C109 C -0.0370(3) 0.1454(3) 0.16559(19) 0.0593(10) Uani 1 1 d .
H10G H 0.0053 0.1022 0.1715 0.071 Uiso 1 1 calc R
C110 C 0.4334(3) 0.2910(3) 0.4840(2) 0.0731(13) Uani 1 1 d .
H11F H 0.4540 0.2412 0.4953 0.088 Uiso 1 1 calc R
C111 C 0.2008(4) 0.8404(4) -0.0901(2) 0.0840(17) Uani 1 1 d .
H11G H 0.2237 0.8532 -0.1251 0.126 Uiso 1 1 calc R
H11H H 0.1561 0.8776 -0.0887 0.126 Uiso 1 1 calc R
H11I H 0.1899 0.7958 -0.0854 0.126 Uiso 1 1 calc R
C112 C 0.0942(3) 0.4665(3) 0.0710(2) 0.0737(14) Uani 1 1 d .
H11A H 0.0611 0.5056 0.0475 0.088 Uiso 1 1 calc R
C113 C 0.7636(4) 0.8321(4) 0.2277(2) 0.0875(18) Uani 1 1 d .
H11J H 0.8069 0.8443 0.2330 0.131 Uiso 1 1 calc R
H11K H 0.7730 0.7807 0.2402 0.131 Uiso 1 1 calc R
H11L H 0.7240 0.8544 0.2485 0.131 Uiso 1 1 calc R
C114 C 0.4314(3) 0.3270(3) 0.4286(2) 0.0739(13) Uani 1 1 d .
H11M H 0.4500 0.3012 0.4030 0.089 Uiso 1 1 calc R
C115 C 0.2797(3) 0.6267(3) 0.5469(2) 0.0693(12) Uani 1 1 d .
H11N H 0.2655 0.6534 0.5723 0.083 Uiso 1 1 calc R
C116 C 0.1032(3) 0.6873(3) 0.4126(2) 0.0748(14) Uani 1 1 d .
H11B H 0.0836 0.7370 0.3988 0.090 Uiso 1 1 calc R
C117 C 0.1850(2) 0.4662(3) 0.4741(2) 0.0666(13) Uani 1 1 d .
C118 C 0.3923(3) 0.1507(3) 0.1254(2) 0.0725(13) Uani 1 1 d .
H11C H 0.3896 0.1133 0.1100 0.109 Uiso 1 1 calc R
H11D H 0.3905 0.1937 0.0961 0.109 Uiso 1 1 calc R
H11E H 0.3516 0.1603 0.1495 0.109 Uiso 1 1 calc R
C119 C 0.6743(3) 0.9306(3) -0.0015(2) 0.0735(14) Uani 1 1 d .
H11O H 0.6862 0.8874 -0.0146 0.088 Uiso 1 1 calc R
C120 C 0.2765(4) 0.8960(4) -0.0543(2) 0.0807(15) Uani 1 1 d .
H12H H 0.3093 0.8889 -0.0248 0.121 Uiso 1 1 calc R
H12I H 0.2349 0.9372 -0.0552 0.121 Uiso 1 1 calc R
H12J H 0.3017 0.9037 -0.0888 0.121 Uiso 1 1 calc R
C121 C 0.2094(3) 0.3299(3) 0.6066(3) 0.0781(14) Uani 1 1 d .
H12A H 0.2258 0.2800 0.6209 0.094 Uiso 1 1 calc R
C122 C 0.4879(4) 0.3357(5) 0.2632(4) 0.113(3) Uani 1 1 d .
H12B H 0.5366 0.3409 0.2600 0.170 Uiso 1 1 calc R
H12C H 0.4768 0.3191 0.3015 0.170 Uiso 1 1 calc R
H12D H 0.4531 0.3814 0.2468 0.170 Uiso 1 1 calc R
C123 C 0.1832(3) 0.3720(3) 0.6418(3) 0.0737(13) Uani 1 1 d .
H12E H 0.1818 0.3504 0.6796 0.088 Uiso 1 1 calc R
C124 C 0.7699(3) 0.8156(3) 0.1337(2) 0.0702(13) Uani 1 1 d .
H12K H 0.7960 0.7645 0.1495 0.084 Uiso 1 1 calc R
C125 C 0.4637(3) 0.3020(3) 0.1795(2) 0.0702(13) Uani 1 1 d .
H12F H 0.4433 0.3532 0.1603 0.084 Uiso 1 1 calc R
C126 C 0.7433(3) 0.8579(3) 0.1686(2) 0.0698(12) Uani 1 1 d .
C127 C 0.1286(3) 0.6459(4) 0.3767(2) 0.0793(15) Uani 1 1 d .
H12G H 0.1278 0.6677 0.3388 0.095 Uiso 1 1 calc R
C128 C 0.2759(3) 0.6610(3) 0.4925(2) 0.0702(12) Uani 1 1 d .
H12L H 0.2593 0.7111 0.4813 0.084 Uiso 1 1 calc R
C129 C 0.7473(2) 0.8391(3) 0.0795(2) 0.0627(11) Uani 1 1 d .
H12M H 0.7584 0.8044 0.0577 0.075 Uiso 1 1 calc R
C130 C 0.4838(3) 0.2829(3) 0.2346(3) 0.0768(15) Uani 1 1 d .
C131 C 0.5960(4) 0.9666(4) -0.0108(2) 0.095(2) Uani 1 1 d .
H13D H 0.5850 0.9802 -0.0496 0.142 Uiso 1 1 calc R
H13E H 0.5828 1.0089 0.0020 0.142 Uiso 1 1 calc R
H13F H 0.5688 0.9344 0.0089 0.142 Uiso 1 1 calc R
C132 C 0.5268(4) 0.1079(6) 0.1204(4) 0.141(4) Uani 1 1 d .
H13A H 0.5721 0.0916 0.1409 0.211 Uiso 1 1 calc R
H13B H 0.5265 0.1498 0.0905 0.211 Uiso 1 1 calc R
H13C H 0.5222 0.0704 0.1060 0.211 Uiso 1 1 calc R
C1P C 0.8028(4) 0.6931(4) -0.0151(3) 0.096(2) Uani 1 1 d .
H1P H 0.7809 0.6568 -0.0116 0.115 Uiso 1 1 calc R
C2P C 0.7894(4) 0.7504(4) -0.0597(3) 0.0856(17) Uani 1 1 d .
H2P H 0.7556 0.7541 -0.0858 0.103 Uiso 1 1 calc R
C3P C 0.8225(3) 0.8032(4) -0.0690(2) 0.0782(15) Uani 1 1 d .
C4P C 0.8120(4) 0.8611(4) -0.1152(2) 0.0830(17) Uani 1 1 d .
H4P H 0.7792 0.8653 -0.1423 0.100 Uiso 1 1 calc R
C5P C 0.8469(3) 0.9119(3) -0.1234(2) 0.0793(16) Uani 1 1 d .
H5P H 0.8415 0.9479 -0.1567 0.095 Uiso 1 1 calc R
C6P C 0.8924(3) 0.9098(3) -0.0802(2) 0.0779(15) Uani 1 1 d .
C7P C 0.9272(3) 0.9633(4) -0.0875(3) 0.0833(16) Uani 1 1 d .
H7P H 0.9202 1.0010 -0.1198 0.100 Uiso 1 1 calc R
C8P C 0.9716(4) 0.9588(5) -0.0460(3) 0.102(2) Uani 1 1 d .
H8P H 0.9945 0.9946 -0.0498 0.122 Uiso 1 1 calc R
C9P C 0.9830(4) 0.9041(4) 0.0001(3) 0.0910(18) Uani 1 1 d .
H9P H 1.0144 0.9021 0.0273 0.109 Uiso 1 1 calc R
C10P C 0.9489(3) 0.8496(4) 0.0086(2) 0.0829(16) Uani 1 1 d .
C11P C 0.9600(3) 0.7916(4) 0.0564(2) 0.0825(16) Uani 1 1 d .
H11P H 0.9890 0.7900 0.0850 0.099 Uiso 1 1 calc R
C12P C 0.9306(4) 0.7402(4) 0.0617(3) 0.0859(17) Uani 1 1 d .
H12P H 0.9401 0.7020 0.0938 0.103 Uiso 1 1 calc R
C13P C 0.8846(3) 0.7403(4) 0.0205(3) 0.0826(16) Uani 1 1 d .
C14P C 0.8508(4) 0.6889(4) 0.0264(3) 0.0883(18) Uani 1 1 d .
H14P H 0.8591 0.6502 0.0582 0.106 Uiso 1 1 calc R
C15P C 0.8712(3) 0.7985(3) -0.0274(2) 0.0716(13) Uani 1 1 d .
C16P C 0.9031(3) 0.8533(3) -0.0326(2) 0.0743(14) Uani 1 1 d .
C1Y C 0.6607(6) 0.4633(7) 0.0549(5) 0.149(3) Uani 1 1 d DU
H1Y H 0.6540 0.4934 0.0189 0.179 Uiso 1 1 calc R
C2Y C 0.6829(4) 0.4843(5) 0.0941(4) 0.122(2) Uani 1 1 d DU
H2Y H 0.6898 0.5297 0.0857 0.147 Uiso 1 1 calc R
C3Y C 0.6960(5) 0.4388(5) 0.1479(4) 0.1188(19) Uani 1 1 d DU
C4Y C 0.7223(4) 0.4535(5) 0.1898(4) 0.1144(19) Uani 1 1 d DU
H4Y H 0.7315 0.4980 0.1810 0.137 Uiso 1 1 calc R
C5Y C 0.7374(4) 0.4134(5) 0.2423(4) 0.124(2) Uani 1 1 d DU
H5Y H 0.7557 0.4293 0.2679 0.149 Uiso 1 1 calc R
C6Y C 0.7229(5) 0.3420(5) 0.2569(4) 0.126(2) Uani 1 1 d DU
C7Y C 0.7354(6) 0.3051(7) 0.3056(5) 0.156(3) Uani 1 1 d DU
H7Y H 0.7522 0.3182 0.3336 0.187 Uiso 1 1 calc R
C8Y C 0.7193(6) 0.2385(7) 0.3109(5) 0.158(3) Uani 1 1 d DU
H8Y H 0.7304 0.2066 0.3460 0.190 Uiso 1 1 calc R
C9Y C 0.6906(5) 0.2104(6) 0.2753(5) 0.153(3) Uani 1 1 d DU
H9Y H 0.6820 0.1656 0.2856 0.183 Uiso 1 1 calc R
C10Y C 0.6764(5) 0.2605(6) 0.2210(5) 0.135(2) Uani 1 1 d DU
C11Y C 0.6540(5) 0.2394(6) 0.1841(5) 0.144(2) Uani 1 1 d DU
H11Y H 0.6445 0.1954 0.1901 0.172 Uiso 1 1 calc R
C12Y C 0.6459(4) 0.2921(6) 0.1336(5) 0.135(2) Uani 1 1 d DU
H12Y H 0.6300 0.2783 0.1056 0.162 Uiso 1 1 calc R
C13Y C 0.6555(4) 0.3584(6) 0.1155(4) 0.1185(19) Uani 1 1 d DU
C14Y C 0.6475(5) 0.3972(7) 0.0668(4) 0.144(3) Uani 1 1 d DU
H14Y H 0.6330 0.3820 0.0391 0.172 Uiso 1 1 calc R
C15Y C 0.6843(4) 0.3749(5) 0.1614(4) 0.1129(17) Uani 1 1 d DU
C16Y C 0.6937(3) 0.3271(4) 0.2133(3) 0.0994(15) Uani 1 1 d DU
C1R C 0.0401(8) -0.1547(6) 0.4806(5) 0.167(3) Uani 1 1 d DU
H1R H 0.0222 -0.1826 0.4645 0.200 Uiso 1 1 calc R
C2R C -0.0055(8) -0.1174(6) 0.5135(5) 0.165(3) Uani 1 1 d DU
H2R H -0.0555 -0.1131 0.5164 0.198 Uiso 1 1 calc R
C3R C 0.0272(7) -0.0879(5) 0.5411(4) 0.140(2) Uani 1 1 d DU
C4R C -0.0147(6) -0.0530(4) 0.5781(3) 0.138(2) Uani 1 1 d DU
H4R H -0.0637 -0.0513 0.5847 0.166 Uiso 1 1 calc R
C5R C 0.0195(7) -0.0224(5) 0.6032(4) 0.161(3) Uani 1 1 d DU
H5R H -0.0096 0.0023 0.6267 0.193 Uiso 1 1 calc R
C6R C 0.0965(8) -0.0214(6) 0.5999(4) 0.168(3) Uani 1 1 d DU
C7R C 0.1131(11) 0.0206(9) 0.6232(6) 0.219(5) Uani 1 1 d DU
H7R H 0.0815 0.0538 0.6396 0.263 Uiso 1 1 calc R
C8R C 0.1906(12) 0.0052(9) 0.6185(7) 0.235(5) Uani 1 1 d DU
H8R H 0.2137 0.0217 0.6410 0.283 Uiso 1 1 calc R
C9R C 0.2363(10) -0.0317(9) 0.5841(6) 0.223(5) Uani 1 1 d DU
H9R H 0.2857 -0.0336 0.5828 0.267 Uiso 1 1 calc R
C10R C 0.2119(8) -0.0662(7) 0.5512(5) 0.184(3) Uani 1 1 d DU
C11R C 0.2545(9) -0.0989(7) 0.5191(6) 0.198(4) Uani 1 1 d DU
H11R H 0.3046 -0.1038 0.5163 0.238 Uiso 1 1 calc R
C12R C 0.2161(6) -0.1271(6) 0.4877(4) 0.160(3) Uani 1 1 d DU
H12R H 0.2409 -0.1479 0.4607 0.192 Uiso 1 1 calc R
C13R C 0.1429(6) -0.1236(6) 0.4974(4) 0.146(3) Uani 1 1 d DU
C14R C 0.1124(8) -0.1523(6) 0.4704(5) 0.158(3) Uani 1 1 d DU
H14R H 0.1388 -0.1720 0.4434 0.190 Uiso 1 1 calc R
C15R C 0.0998(6) -0.0886(4) 0.5357(3) 0.1231(19) Uani 1 1 d DU
C16R C 0.1326(7) -0.0558(5) 0.5615(4) 0.156(2) Uani 1 1 d DU
C1E C -0.0245(4) 0.5026(5) 0.6293(5) 0.111(3) Uani 1 1 d .
H1E H -0.0054 0.4527 0.6418 0.134 Uiso 1 1 calc R
C2E C -0.0282(4) 0.5382(6) 0.5725(4) 0.108(3) Uani 1 1 d .
H2E H -0.0111 0.5112 0.5475 0.130 Uiso 1 1 calc R
C3E C -0.0541(3) 0.6059(4) 0.5545(3) 0.0872(18) Uani 1 1 d .
C4E C -0.0587(4) 0.6409(5) 0.4988(3) 0.097(2) Uani 1 1 d .
H4E H -0.0399 0.6137 0.4742 0.117 Uiso 1 1 calc R
C5E C -0.0885(4) 0.7113(6) 0.4785(3) 0.109(3) Uani 1 1 d .
H5E H -0.0903 0.7321 0.4405 0.130 Uiso 1 1 calc R
C6E C -0.1175(4) 0.7548(5) 0.5142(3) 0.102(2) Uani 1 1 d .
C7E C -0.1537(6) 0.8293(5) 0.4960(4) 0.126(3) Uani 1 1 d .
H7E H -0.1607 0.8524 0.4584 0.152 Uiso 1 1 calc R
C8E C -0.1772(6) 0.8655(6) 0.5312(4) 0.130(3) Uani 1 1 d .
H8E H -0.2011 0.9147 0.5189 0.156 Uiso 1 1 calc R
C9E C -0.1673(5) 0.8328(5) 0.5860(3) 0.106(2) Uani 1 1 d .
H9E H -0.1822 0.8617 0.6098 0.127 Uiso 1 1 calc R
C10E C -0.1383(3) 0.7633(4) 0.6080(3) 0.0788(15) Uani 1 1 d .
C11E C -0.1327(3) 0.7300(3) 0.6630(2) 0.0738(14) Uani 1 1 d .
H11Q H -0.1494 0.7581 0.6873 0.089 Uiso 1 1 calc R
C12E C -0.1041(3) 0.6577(4) 0.6843(3) 0.0809(16) Uani 1 1 d .
H12N H -0.1018 0.6366 0.7223 0.097 Uiso 1 1 calc R
C13E C -0.0781(3) 0.6159(4) 0.6475(3) 0.0860(18) Uani 1 1 d .
C14E C -0.0493(4) 0.5425(4) 0.6659(4) 0.103(2) Uani 1 1 d .
H14E H -0.0467 0.5196 0.7036 0.123 Uiso 1 1 calc R
C15E C -0.0811(3) 0.6483(4) 0.5914(3) 0.0815(17) Uani 1 1 d .
C16E C -0.1114(3) 0.7212(4) 0.5709(2) 0.0809(16) Uani 1 1 d .
C1N C 0.5625(4) 0.4657(4) 0.2948(6) 0.123(4) Uani 1 1 d .
H1N H 0.5840 0.4220 0.2866 0.148 Uiso 1 1 calc R
C2N C 0.5499(4) 0.4656(5) 0.3488(5) 0.123(3) Uani 1 1 d .
H2N H 0.5631 0.4220 0.3763 0.147 Uiso 1 1 calc R
C3N C 0.5185(3) 0.5275(4) 0.3633(4) 0.096(2) Uani 1 1 d .
C4N C 0.5043(3) 0.5334(5) 0.4176(3) 0.093(2) Uani 1 1 d .
H4N H 0.5172 0.4918 0.4470 0.112 Uiso 1 1 calc R
C5N C 0.4740(4) 0.5942(6) 0.4279(3) 0.107(3) Uani 1 1 d .
H5N H 0.4653 0.5950 0.4644 0.128 Uiso 1 1 calc R
C6N C 0.4541(3) 0.6579(4) 0.3868(2) 0.0822(17) Uani 1 1 d .
C7N C 0.4214(4) 0.7247(5) 0.3979(3) 0.098(2) Uani 1 1 d .
H7N H 0.4130 0.7274 0.4340 0.117 Uiso 1 1 calc R
C8N C 0.4020(4) 0.7864(5) 0.3539(4) 0.103(2) Uani 1 1 d .
H8N H 0.3799 0.8304 0.3613 0.123 Uiso 1 1 calc R
C9N C 0.4134(3) 0.7852(3) 0.3027(3) 0.0816(15) Uani 1 1 d .
H9N H 0.3989 0.8279 0.2744 0.098 Uiso 1 1 calc R
C10N C 0.4468(3) 0.7215(3) 0.2905(2) 0.0684(12) Uani 1 1 d .
C11N C 0.4618(3) 0.7181(3) 0.2356(2) 0.0699(13) Uani 1 1 d .
H11S H 0.4496 0.7609 0.2073 0.084 Uiso 1 1 calc R
C12N C 0.4914(3) 0.6594(4) 0.2231(2) 0.0791(16) Uani 1 1 d .
H12O H 0.4995 0.6604 0.1862 0.095 Uiso 1 1 calc R
C13N C 0.5121(3) 0.5928(3) 0.2641(3) 0.0780(15) Uani 1 1 d .
C14N C 0.5442(3) 0.5288(5) 0.2518(4) 0.116(3) Uani 1 1 d .
H14N H 0.5536 0.5277 0.2154 0.139 Uiso 1 1 calc R
C15N C 0.4997(3) 0.5922(3) 0.3180(2) 0.0689(13) Uani 1 1 d .
C16N C 0.4681(3) 0.6560(3) 0.3321(2) 0.0666(12) Uani 1 1 d .
S1S S 0.13016(12) 0.41012(10) -0.20233(8) 0.0962(5) Uani 1 1 d .
F1S F 0.0863(3) 0.4880(3) -0.1400(3) 0.154(2) Uani 1 1 d .
F2S F 0.0137(3) 0.5160(3) -0.2013(2) 0.1384(19) Uani 1 1 d .
F3S F 0.0211(3) 0.4231(3) -0.1388(3) 0.157(2) Uani 1 1 d .
O1S O 0.1652(3) 0.4550(3) -0.2346(3) 0.136(2) Uani 1 1 d .
O2S O 0.1700(4) 0.3567(3) -0.1599(3) 0.157(3) Uani 1 1 d .
O3S O 0.0948(8) 0.3786(9) -0.2272(6) 0.284(7) Uani 1 1 d .
C1S C 0.0595(4) 0.4606(3) -0.1704(3) 0.0881(17) Uani 1 1 d .
S2S S 0.08760(8) -0.07807(9) 0.23431(7) 0.0776(4) Uani 1 1 d .
F4S F 0.1913(4) -0.1358(3) 0.3045(2) 0.147(2) Uani 1 1 d .
F5S F 0.0850(4) -0.1158(3) 0.33822(19) 0.176(3) Uani 1 1 d .
F6S F 0.1282(4) -0.2030(3) 0.30191(19) 0.147(2) Uani 1 1 d .
O4S O 0.1359(2) -0.1069(2) 0.19662(16) 0.0788(10) Uani 1 1 d .
O5S O 0.0868(3) -0.0119(2) 0.2388(2) 0.1099(17) Uani 1 1 d .
O6S O 0.0165(3) -0.0875(4) 0.2329(3) 0.136(2) Uani 1 1 d .
C2S C 0.1241(7) -0.1346(5) 0.2981(3) 0.117(3) Uani 1 1 d .
S3S S 0.36242(8) 0.50466(8) 0.10173(7) 0.0747(4) Uani 1 1 d D
F7S F 0.45725(17) 0.56482(17) 0.11646(15) 0.0785(8) Uani 1 1 d D
F8S F 0.4765(2) 0.5255(2) 0.04734(18) 0.1047(13) Uani 1 1 d D
F9S F 0.4990(2) 0.45350(19) 0.1277(2) 0.1134(15) Uani 1 1 d D
O7S O 0.3481(2) 0.4876(2) 0.15798(17) 0.0819(11) Uani 1 1 d D
O8S O 0.3679(3) 0.4498(2) 0.0762(2) 0.0967(15) Uani 1 1 d D
O9S O 0.3198(2) 0.5741(2) 0.07248(17) 0.0819(10) Uani 1 1 d D
C3S C 0.4530(3) 0.5116(3) 0.0986(2) 0.0775(15) Uani 1 1 d D
S4S S 0.5628(3) -0.0388(2) 0.31800(18) 0.1980(17) Uani 1 1 d DU
F10S F 0.5650(11) -0.1529(10) 0.3823(8) 0.405(10) Uani 1 1 d DU
F11S F 0.6151(8) -0.0959(6) 0.4232(5) 0.275(5) Uani 1 1 d DU
F12S F 0.6789(9) -0.1360(8) 0.3637(6) 0.335(7) Uani 1 1 d DU
O10S O 0.5856(5) -0.0536(5) 0.2701(3) 0.182(3) Uani 1 1 d DU
O11S O 0.4949(5) 0.0024(5) 0.3301(4) 0.191(3) Uani 1 1 d DU
O12S O 0.6132(7) 0.0129(6) 0.3156(5) 0.247(5) Uani 1 1 d DU
C4S C 0.6106(9) -0.1073(9) 0.3735(6) 0.227(6) Uani 1 1 d DU
O1M O -0.0233(3) -0.0984(4) 0.1321(2) 0.1188(18) Uani 1 1 d D
C1M C -0.0983(4) -0.0715(6) 0.1313(4) 0.130(3) Uani 1 1 d D
H1M1 H -0.1194 -0.0985 0.1150 0.194 Uiso 1 1 calc R
H1M2 H -0.1124 -0.0218 0.1101 0.194 Uiso 1 1 calc R
H1M3 H -0.1155 -0.0752 0.1684 0.194 Uiso 1 1 calc R
O2M O 0.2148(5) 0.5530(5) 0.2032(4) 0.193(4) Uani 1 1 d DU
C2M C 0.1499(5) 0.5423(5) 0.1927(5) 0.149(4) Uani 1 1 d D
H2M1 H 0.1507 0.4935 0.2112 0.223 Uiso 1 1 calc R
H2M2 H 0.1443 0.5511 0.1536 0.223 Uiso 1 1 calc R
H2M3 H 0.1096 0.5749 0.2058 0.223 Uiso 1 1 calc R
O3M O -0.0146(7) 0.3578(7) -0.2608(6) 0.255(6) Uani 1 1 d DU
C3M C 0.0154(8) 0.2872(7) -0.2657(6) 0.175(5) Uani 1 1 d DU
H3M1 H 0.0484 0.2878 -0.2963 0.262 Uiso 1 1 calc R
H3M2 H -0.0234 0.2690 -0.2718 0.262 Uiso 1 1 calc R
H3M3 H 0.0417 0.2567 -0.2324 0.262 Uiso 1 1 calc R
O4M O 0.6694(4) 0.0528(4) 0.2225(4) 0.176(3) Uani 1 1 d DU
C4M C 0.7463(5) 0.0301(6) 0.2322(5) 0.138(3) Uani 1 1 d D
H4M1 H 0.7662 0.0692 0.2146 0.208 Uiso 1 1 calc R
H4M2 H 0.7688 -0.0098 0.2173 0.208 Uiso 1 1 calc R
H4M3 H 0.7560 0.0155 0.2712 0.208 Uiso 1 1 calc R
O5M O 0.5107(8) 0.1517(7) 0.4043(6) 0.265(6) Uani 1 1 d DU
C5M C 0.4895(6) 0.0868(6) 0.4077(4) 0.135(3) Uani 1 1 d DU
H5M1 H 0.4698 0.0707 0.4435 0.203 Uiso 1 1 calc R
H5M2 H 0.5318 0.0496 0.4019 0.203 Uiso 1 1 calc R
H5M3 H 0.4530 0.0977 0.3799 0.203 Uiso 1 1 calc R

loop_
_atom_site_aniso_label
_atom_site_aniso_U_11
_atom_site_aniso_U_22
_atom_site_aniso_U_33
_atom_site_aniso_U_23
_atom_site_aniso_U_13
_atom_site_aniso_U_12
Ru1 0.04764(19) 0.0490(2) 0.05623(19) -0.02150(14) 0.00485(13) -0.01243(15)
Ru2 0.04641(18) 0.0555(2) 0.05240(18) -0.02250(14) 0.00375(13) -0.01107(16)
Ru3 0.05110(19) 0.0513(2) 0.04851(17) -0.01837(13) 0.00169(12) -0.01328(16)
Ru4 0.0514(2) 0.0507(2) 0.04967(18) -0.01495(14) 0.00321(13) -0.01405(16)
O1 0.0490(14) 0.0435(14) 0.0578(15) -0.0181(12) 0.0056(11) -0.0123(12)
O2 0.0524(16) 0.0514(16) 0.0590(16) -0.0164(13) -0.0019(12) -0.0121(14)
O3 0.0489(15) 0.0521(16) 0.0594(16) -0.0177(13) -0.0011(12) -0.0117(13)
O4 0.0500(15) 0.0519(16) 0.0591(16) -0.0122(13) -0.0014(12) -0.0124(13)
O5 0.0490(15) 0.0502(15) 0.0595(16) -0.0213(12) 0.0041(12) -0.0134(13)
O6 0.0519(15) 0.0586(17) 0.0527(14) -0.0227(13) 0.0025(11) -0.0161(14)
O7 0.0572(16) 0.0505(15) 0.0507(14) -0.0205(12) 0.0031(11) -0.0149(13)
O8 0.0496(15) 0.0547(16) 0.0535(14) -0.0249(12) 0.0050(11) -0.0111(13)
N1 0.0533(19) 0.056(2) 0.0610(19) -0.0277(16) 0.0085(15) -0.0163(17)
N2 0.057(2) 0.054(2) 0.0534(18) -0.0232(15) 0.0043(14) -0.0124(17)
N3 0.0547(19) 0.0487(18) 0.0507(16) -0.0178(14) 0.0003(14) -0.0117(16)
N4 0.059(2) 0.0536(19) 0.0486(16) -0.0148(14) 0.0042(14) -0.0186(17)
C1 0.050(2) 0.048(2) 0.0515(19) -0.0221(16) 0.0027(15) -0.0120(18)
C2 0.056(2) 0.052(2) 0.0509(19) -0.0206(16) 0.0049(16) -0.0162(19)
C3 0.055(2) 0.047(2) 0.0449(17) -0.0157(15) 0.0047(15) -0.0142(18)
C4 0.051(2) 0.049(2) 0.0491(18) -0.0204(16) 0.0025(15) -0.0087(18)
C5 0.052(2) 0.048(2) 0.0477(18) -0.0178(15) 0.0048(15) -0.0109(18)
C6 0.050(2) 0.051(2) 0.0503(19) -0.0211(16) 0.0041(15) -0.0125(18)
C7 0.053(2) 0.049(2) 0.0514(19) -0.0209(16) 0.0020(16) -0.0102(18)
C8 0.050(2) 0.052(2) 0.0492(18) -0.0212(16) 0.0036(15) -0.0121(18)
C9 0.050(2) 0.053(2) 0.054(2) -0.0212(17) 0.0038(16) -0.0115(19)
C10 0.051(2) 0.053(2) 0.0517(19) -0.0185(17) 0.0051(16) -0.0111(19)
C11 0.057(2) 0.049(2) 0.0444(17) -0.0124(15) 0.0031(15) -0.0127(19)
C12 0.057(2) 0.050(2) 0.0458(18) -0.0180(15) 0.0034(15) -0.0150(19)
C13 0.054(2) 0.050(2) 0.0513(19) -0.0215(16) 0.0055(16) -0.0120(19)
C14 0.056(2) 0.049(2) 0.057(2) -0.0153(17) -0.0001(17) -0.0082(19)
C15 0.054(2) 0.052(2) 0.0500(19) -0.0221(16) 0.0078(16) -0.0099(19)
C16 0.054(2) 0.052(2) 0.053(2) -0.0194(17) 0.0029(16) -0.0118(19)
C17 0.056(2) 0.055(2) 0.059(2) -0.0117(18) 0.0009(18) -0.015(2)
C18 0.057(2) 0.048(2) 0.0485(18) -0.0195(16) 0.0052(16) -0.0127(19)
C19 0.046(2) 0.065(3) 0.062(2) -0.0108(19) -0.0004(17) -0.020(2)
C20 0.045(2) 0.072(3) 0.059(2) -0.011(2) -0.0022(17) -0.023(2)
C21 0.063(3) 0.073(3) 0.053(2) -0.017(2) 0.0016(18) -0.024(2)
C22 0.053(2) 0.050(2) 0.0451(18) -0.0170(15) 0.0052(15) -0.0108(18)
C23 0.057(2) 0.060(3) 0.059(2) -0.0248(19) 0.0116(18) -0.014(2)
C24 0.050(2) 0.048(2) 0.0487(18) -0.0175(15) 0.0061(15) -0.0109(18)
C25 0.066(3) 0.066(3) 0.061(2) -0.020(2) 0.004(2) -0.029(2)
C26 0.053(2) 0.064(3) 0.057(2) -0.0145(19) -0.0021(17) -0.019(2)
C27 0.051(2) 0.065(3) 0.062(2) -0.011(2) -0.0026(18) -0.022(2)
C28 0.051(2) 0.069(3) 0.066(3) -0.015(2) 0.0004(19) -0.022(2)
C29 0.064(3) 0.058(3) 0.071(3) -0.034(2) 0.007(2) -0.020(2)
C30 0.048(2) 0.061(3) 0.058(2) -0.0093(19) -0.0016(17) -0.021(2)
C31 0.062(2) 0.070(3) 0.049(2) -0.0184(19) 0.0017(17) -0.020(2)
C32 0.050(2) 0.067(3) 0.060(2) -0.018(2) -0.0005(17) -0.017(2)
C33 0.065(3) 0.059(3) 0.058(2) -0.0266(19) 0.0148(19) -0.013(2)
C34 0.056(2) 0.054(2) 0.059(2) -0.0222(18) 0.0070(17) -0.015(2)
C35 0.070(3) 0.050(2) 0.061(2) -0.0106(19) 0.004(2) -0.019(2)
C36 0.056(2) 0.056(2) 0.061(2) -0.0195(19) 0.0025(18) -0.017(2)
C37 0.071(3) 0.056(2) 0.055(2) -0.0242(18) 0.0102(19) -0.018(2)
C38 0.049(2) 0.058(2) 0.065(2) -0.024(2) 0.0010(18) -0.011(2)
C39 0.051(2) 0.082(3) 0.071(3) -0.038(2) 0.0072(19) -0.024(2)
C40 0.068(3) 0.084(3) 0.059(2) -0.026(2) 0.001(2) -0.025(3)
C41 0.052(2) 0.061(3) 0.057(2) -0.0243(19) -0.0062(17) -0.009(2)
C42 0.052(2) 0.0432(19) 0.0496(18) -0.0165(15) 0.0051(15) -0.0106(17)
C43 0.054(2) 0.063(3) 0.066(2) -0.031(2) 0.0034(18) -0.014(2)
C44 0.063(3) 0.057(3) 0.061(2) -0.0162(19) 0.0038(19) -0.017(2)
C45 0.059(2) 0.053(2) 0.057(2) -0.0233(18) 0.0093(18) -0.017(2)
C46 0.059(2) 0.055(2) 0.053(2) -0.0176(17) 0.0040(17) -0.014(2)
C47 0.049(2) 0.089(4) 0.086(3) -0.052(3) 0.012(2) -0.028(2)
C48 0.058(3) 0.078(3) 0.064(3) -0.013(2) 0.001(2) -0.030(2)
C49 0.048(2) 0.077(3) 0.086(3) -0.044(3) 0.001(2) -0.020(2)
C50 0.0421(19) 0.055(2) 0.071(3) -0.019(2) 0.0073(17) -0.0059(19)
C51 0.058(2) 0.050(2) 0.062(2) -0.0143(18) 0.0050(18) -0.018(2)
C52 0.063(3) 0.058(3) 0.062(2) -0.0125(19) -0.0035(19) -0.022(2)
C53 0.052(2) 0.067(3) 0.073(3) -0.035(2) 0.0034(19) -0.017(2)
C54 0.048(2) 0.058(2) 0.066(2) -0.030(2) 0.0126(17) -0.011(2)
C55 0.061(2) 0.069(3) 0.053(2) -0.009(2) 0.0023(18) -0.023(2)
C56 0.060(2) 0.049(2) 0.061(2) -0.0148(18) -0.0002(19) -0.010(2)
C57 0.103(4) 0.070(3) 0.066(3) -0.020(2) -0.014(3) -0.020(3)
C58 0.067(3) 0.061(3) 0.051(2) -0.0172(18) 0.0032(18) -0.019(2)
C59 0.070(3) 0.074(3) 0.081(3) -0.049(3) 0.016(2) -0.029(3)
C60 0.062(3) 0.059(3) 0.057(2) -0.0140(19) 0.0156(19) -0.020(2)
C61 0.069(3) 0.056(2) 0.060(2) -0.0255(19) 0.008(2) -0.016(2)
C62 0.045(2) 0.099(4) 0.068(3) -0.035(3) 0.0024(19) -0.019(3)
C63 0.047(2) 0.076(3) 0.075(3) -0.040(2) 0.0047(19) -0.018(2)
C64 0.062(2) 0.057(2) 0.058(2) -0.0200(19) 0.0020(18) -0.014(2)
C65 0.061(3) 0.062(3) 0.070(3) -0.009(2) -0.001(2) -0.019(2)
C66 0.047(2) 0.078(3) 0.080(3) -0.043(3) 0.0100(19) -0.021(2)
C67 0.057(3) 0.089(4) 0.081(3) -0.045(3) 0.008(2) -0.025(3)
C68 0.064(3) 0.065(3) 0.067(3) -0.023(2) -0.001(2) -0.004(2)
C69 0.059(3) 0.073(3) 0.082(3) -0.046(3) 0.005(2) -0.016(2)
C70 0.048(2) 0.067(3) 0.060(2) -0.0130(19) -0.0004(17) -0.022(2)
C71 0.068(3) 0.055(2) 0.061(2) -0.0246(19) -0.003(2) -0.011(2)
C72 0.052(2) 0.058(2) 0.060(2) -0.0094(19) -0.0105(18) -0.010(2)
C73 0.055(2) 0.056(3) 0.072(3) -0.009(2) 0.000(2) -0.012(2)
C74 0.056(3) 0.079(3) 0.084(3) -0.047(3) 0.010(2) -0.017(3)
C75 0.054(2) 0.068(3) 0.071(3) -0.027(2) 0.0028(19) -0.023(2)
C76 0.056(2) 0.061(3) 0.055(2) -0.0087(18) -0.0004(17) -0.019(2)
C77 0.061(2) 0.054(2) 0.062(2) -0.0185(19) -0.0071(19) -0.019(2)
C78 0.060(3) 0.067(3) 0.056(2) -0.018(2) -0.0014(19) -0.012(2)
C79 0.044(2) 0.063(3) 0.069(3) -0.026(2) -0.0039(18) -0.006(2)
C80 0.058(2) 0.058(2) 0.056(2) -0.0210(18) 0.0009(18) -0.012(2)
C81 0.050(2) 0.072(3) 0.058(2) -0.011(2) -0.0066(17) -0.022(2)
C82 0.050(2) 0.076(3) 0.062(2) -0.013(2) -0.0026(18) -0.027(2)
C83 0.055(2) 0.058(2) 0.064(2) -0.027(2) 0.0002(18) -0.013(2)
C84 0.063(3) 0.074(3) 0.067(3) -0.021(2) 0.004(2) -0.025(2)
C85 0.053(2) 0.083(3) 0.088(3) -0.049(3) 0.007(2) -0.025(2)
C86 0.059(3) 0.076(3) 0.068(3) -0.017(2) 0.002(2) -0.030(2)
C87 0.053(2) 0.067(3) 0.061(2) -0.017(2) 0.0125(18) -0.015(2)
C88 0.063(3) 0.059(3) 0.071(3) -0.033(2) 0.016(2) -0.014(2)
C89 0.056(2) 0.077(3) 0.067(3) -0.017(2) -0.003(2) -0.026(2)
C90 0.065(3) 0.079(4) 0.089(4) -0.047(3) 0.007(3) -0.014(3)
C91 0.074(3) 0.066(3) 0.059(2) -0.027(2) 0.005(2) -0.017(3)
C92 0.058(2) 0.069(3) 0.052(2) -0.0222(19) -0.0043(17) -0.019(2)
C93 0.060(3) 0.084(4) 0.079(3) -0.049(3) 0.009(2) -0.017(3)
C94 0.056(2) 0.071(3) 0.060(2) -0.033(2) 0.0039(18) -0.016(2)
C95 0.081(3) 0.070(3) 0.076(3) -0.026(3) 0.008(3) -0.027(3)
C96 0.055(2) 0.058(3) 0.072(3) -0.007(2) 0.000(2) -0.007(2)
C97 0.059(2) 0.056(3) 0.072(3) -0.028(2) 0.005(2) -0.016(2)
C98 0.097(4) 0.082(4) 0.066(3) -0.007(3) 0.025(3) -0.015(3)
C99 0.046(2) 0.088(4) 0.084(3) -0.047(3) 0.008(2) -0.026(2)
C100 0.051(2) 0.073(3) 0.079(3) -0.043(2) 0.010(2) -0.020(2)
C101 0.063(3) 0.072(3) 0.059(2) -0.030(2) -0.0004(19) -0.022(2)
C102 0.064(3) 0.055(3) 0.078(3) -0.007(2) -0.010(2) -0.017(2)
C103 0.059(2) 0.071(3) 0.064(2) -0.033(2) 0.0094(19) -0.022(2)
C104 0.051(2) 0.074(3) 0.062(2) -0.030(2) 0.0079(18) -0.020(2)
C105 0.052(3) 0.077(3) 0.117(5) -0.056(3) 0.006(3) -0.019(3)
C106 0.067(3) 0.057(3) 0.089(4) 0.001(3) -0.001(3) -0.017(2)
C107 0.068(3) 0.066(3) 0.068(3) -0.032(2) 0.000(2) -0.015(2)
C108 0.059(3) 0.060(3) 0.086(3) -0.035(2) 0.005(2) -0.015(2)
C109 0.059(2) 0.055(2) 0.068(3) -0.032(2) 0.0000(19) -0.009(2)
C110 0.070(3) 0.063(3) 0.082(3) -0.014(3) -0.006(3) -0.019(3)
C111 0.093(4) 0.114(5) 0.053(2) -0.024(3) -0.002(2) -0.042(4)
C112 0.065(3) 0.061(3) 0.078(3) 0.000(2) -0.002(2) -0.011(2)
C113 0.081(4) 0.103(5) 0.079(3) -0.004(3) -0.020(3) -0.042(3)
C114 0.068(3) 0.078(4) 0.078(3) -0.027(3) 0.001(2) -0.020(3)
C115 0.060(3) 0.074(3) 0.082(3) -0.030(3) 0.008(2) -0.023(3)
C116 0.069(3) 0.077(3) 0.086(4) -0.039(3) 0.009(3) -0.019(3)
C117 0.043(2) 0.085(3) 0.091(3) -0.054(3) 0.007(2) -0.022(2)
C118 0.067(3) 0.088(4) 0.076(3) -0.042(3) 0.006(2) -0.025(3)
C119 0.092(4) 0.073(3) 0.055(2) -0.016(2) 0.010(2) -0.028(3)
C120 0.089(4) 0.100(4) 0.061(3) -0.019(3) 0.006(3) -0.045(3)
C121 0.066(3) 0.079(4) 0.096(4) -0.037(3) -0.003(3) -0.018(3)
C122 0.070(4) 0.131(6) 0.188(8) -0.113(6) 0.025(4) -0.041(4)
C123 0.063(3) 0.078(4) 0.087(3) -0.038(3) -0.002(2) -0.016(3)
C124 0.052(2) 0.063(3) 0.083(3) -0.006(2) 0.005(2) -0.012(2)
C125 0.059(3) 0.057(3) 0.095(4) -0.018(2) 0.017(2) -0.024(2)
C126 0.060(3) 0.076(3) 0.073(3) -0.016(2) -0.001(2) -0.024(3)
C127 0.067(3) 0.108(5) 0.075(3) -0.049(3) 0.007(2) -0.022(3)
C128 0.063(3) 0.060(3) 0.085(3) -0.017(2) 0.001(2) -0.017(2)
C129 0.051(2) 0.065(3) 0.072(3) -0.022(2) 0.021(2) -0.018(2)
C130 0.061(3) 0.087(4) 0.107(4) -0.058(3) 0.019(3) -0.032(3)
C131 0.112(5) 0.113(5) 0.059(3) -0.009(3) -0.009(3) -0.045(4)
C132 0.067(4) 0.219(11) 0.207(10) -0.176(9) 0.033(5) -0.041(5)
C1P 0.088(4) 0.102(5) 0.103(5) -0.048(4) 0.009(4) -0.018(4)
C2P 0.080(4) 0.091(4) 0.080(4) -0.043(3) -0.004(3) 0.003(3)
C3P 0.065(3) 0.091(4) 0.081(3) -0.045(3) 0.005(2) -0.007(3)
C4P 0.077(4) 0.094(4) 0.074(3) -0.044(3) -0.007(3) 0.002(3)
C5P 0.073(3) 0.080(4) 0.070(3) -0.037(3) -0.004(2) 0.016(3)
C6P 0.070(3) 0.078(4) 0.080(3) -0.037(3) 0.007(3) 0.000(3)
C7P 0.080(4) 0.081(4) 0.080(3) -0.034(3) 0.007(3) -0.001(3)
C8P 0.078(4) 0.121(6) 0.105(5) -0.053(5) 0.009(4) -0.010(4)
C9P 0.089(4) 0.110(5) 0.083(4) -0.030(4) -0.006(3) -0.037(4)
C10P 0.069(3) 0.106(5) 0.068(3) -0.030(3) 0.002(2) -0.011(3)
C11P 0.068(3) 0.101(5) 0.072(3) -0.022(3) -0.005(2) -0.014(3)
C12P 0.080(4) 0.090(4) 0.074(3) -0.017(3) -0.002(3) -0.009(3)
C13P 0.064(3) 0.106(5) 0.081(3) -0.041(3) 0.011(3) -0.018(3)
C14P 0.102(5) 0.080(4) 0.076(3) -0.032(3) 0.008(3) -0.010(4)
C15P 0.060(3) 0.078(4) 0.067(3) -0.028(3) 0.004(2) 0.000(3)
C16P 0.063(3) 0.089(4) 0.063(3) -0.034(3) 0.001(2) 0.002(3)
C1Y 0.102(6) 0.179(7) 0.129(5) -0.028(5) -0.002(5) 0.000(6)
C2Y 0.069(4) 0.134(5) 0.121(4) -0.029(4) 0.016(3) 0.024(4)
C3Y 0.086(4) 0.125(5) 0.126(4) -0.046(3) 0.011(4) 0.004(4)
C4Y 0.063(3) 0.134(5) 0.135(4) -0.070(4) 0.007(3) 0.017(4)
C5Y 0.075(4) 0.143(5) 0.145(5) -0.075(4) 0.000(4) 0.013(4)
C6Y 0.085(5) 0.151(5) 0.119(4) -0.054(4) 0.018(4) 0.010(5)
C7Y 0.110(6) 0.193(7) 0.125(4) -0.044(5) 0.017(5) 0.008(7)
C8Y 0.090(6) 0.169(7) 0.157(6) -0.022(6) 0.049(5) 0.015(6)
C9Y 0.077(5) 0.138(6) 0.196(6) -0.016(5) 0.062(5) -0.006(4)
C10Y 0.076(4) 0.137(5) 0.182(5) -0.055(4) 0.039(4) -0.016(4)
C11Y 0.074(5) 0.134(6) 0.229(7) -0.078(4) 0.035(6) -0.020(5)
C12Y 0.060(4) 0.140(5) 0.199(6) -0.081(4) 0.021(5) 0.007(5)
C13Y 0.065(4) 0.143(5) 0.132(4) -0.065(4) 0.015(3) 0.014(4)
C14Y 0.099(6) 0.173(7) 0.135(4) -0.061(5) 0.005(5) 0.012(6)
C15Y 0.065(3) 0.125(4) 0.129(4) -0.044(3) 0.010(3) 0.005(4)
C16Y 0.045(3) 0.110(4) 0.125(3) -0.043(3) 0.021(3) 0.009(3)
C1R 0.234(9) 0.111(7) 0.145(8) -0.034(5) -0.033(7) -0.029(8)
C2R 0.228(8) 0.126(7) 0.121(7) -0.013(4) -0.004(6) -0.044(7)
C3R 0.198(6) 0.096(5) 0.098(5) -0.006(3) 0.020(5) -0.028(5)
C4R 0.193(6) 0.083(5) 0.091(5) 0.007(3) 0.024(4) -0.006(5)
C5R 0.276(8) 0.095(5) 0.087(5) 0.004(3) 0.022(6) -0.051(6)
C6R 0.299(8) 0.109(6) 0.085(5) 0.012(3) -0.014(6) -0.076(6)
C7R 0.347(12) 0.185(10) 0.135(8) -0.028(6) -0.044(10) -0.095(10)
C8R 0.339(12) 0.188(11) 0.172(10) 0.012(6) -0.068(11) -0.109(11)
C9R 0.286(10) 0.196(11) 0.160(10) 0.036(6) -0.069(8) -0.096(9)
C10R 0.223(7) 0.152(8) 0.131(7) 0.045(4) -0.049(6) -0.056(7)
C11R 0.203(8) 0.158(10) 0.183(10) 0.034(6) -0.018(6) -0.053(7)
C12R 0.156(6) 0.118(6) 0.133(7) 0.035(4) 0.006(5) -0.001(5)
C13R 0.165(6) 0.110(6) 0.124(6) -0.015(4) -0.003(5) -0.001(5)
C14R 0.224(8) 0.101(6) 0.120(6) -0.017(4) -0.030(6) -0.009(7)
C15R 0.180(5) 0.064(4) 0.082(4) 0.013(2) 0.010(4) -0.006(4)
C16R 0.220(6) 0.100(5) 0.110(5) 0.017(3) -0.035(5) -0.024(6)
C1E 0.058(3) 0.108(6) 0.192(9) -0.077(6) 0.010(4) -0.029(4)
C2E 0.062(4) 0.150(8) 0.152(7) -0.100(7) 0.011(4) -0.035(5)
C3E 0.060(3) 0.101(5) 0.126(5) -0.067(4) 0.010(3) -0.028(3)
C4E 0.080(4) 0.149(7) 0.106(5) -0.093(5) 0.028(3) -0.049(5)
C5E 0.089(5) 0.167(9) 0.104(5) -0.082(6) 0.026(4) -0.052(6)
C6E 0.099(5) 0.138(7) 0.090(4) -0.059(5) 0.018(4) -0.042(5)
C7E 0.169(9) 0.110(7) 0.091(5) -0.019(5) 0.018(5) -0.040(7)
C8E 0.179(10) 0.119(7) 0.104(6) -0.036(5) 0.025(6) -0.062(7)
C9E 0.135(7) 0.101(5) 0.095(5) -0.043(4) 0.015(4) -0.043(5)
C10E 0.074(3) 0.094(4) 0.085(4) -0.049(3) 0.017(3) -0.029(3)
C11E 0.064(3) 0.085(4) 0.087(3) -0.050(3) 0.007(2) -0.019(3)
C12E 0.064(3) 0.105(5) 0.089(4) -0.041(3) 0.009(3) -0.036(3)
C13E 0.049(3) 0.086(4) 0.139(6) -0.053(4) -0.003(3) -0.021(3)
C14E 0.072(4) 0.102(5) 0.147(7) -0.048(5) 0.001(4) -0.032(4)
C15E 0.061(3) 0.120(5) 0.088(4) -0.057(4) 0.009(3) -0.039(3)
C16E 0.077(4) 0.108(5) 0.080(3) -0.048(3) 0.016(3) -0.044(4)
C1N 0.062(4) 0.065(4) 0.250(13) -0.055(6) -0.020(6) -0.012(3)
C2N 0.066(4) 0.087(5) 0.206(10) -0.008(6) -0.025(5) -0.033(4)
C3N 0.048(3) 0.082(4) 0.153(7) -0.015(4) -0.016(3) -0.023(3)
C4N 0.064(3) 0.114(5) 0.079(4) 0.031(4) -0.021(3) -0.043(4)
C5N 0.077(4) 0.149(8) 0.088(4) 0.007(5) -0.013(3) -0.059(5)
C6N 0.068(3) 0.119(5) 0.068(3) -0.018(3) -0.004(2) -0.047(3)
C7N 0.079(4) 0.158(7) 0.088(4) -0.066(5) 0.022(3) -0.057(5)
C8N 0.088(5) 0.110(6) 0.133(7) -0.062(5) 0.017(4) -0.038(4)
C9N 0.072(3) 0.075(4) 0.101(4) -0.025(3) 0.007(3) -0.025(3)
C10N 0.062(3) 0.078(3) 0.074(3) -0.024(2) 0.003(2) -0.030(3)
C11N 0.067(3) 0.079(3) 0.061(3) -0.008(2) -0.004(2) -0.028(3)
C12N 0.066(3) 0.111(5) 0.070(3) -0.026(3) 0.002(2) -0.040(3)
C13N 0.053(3) 0.079(4) 0.111(4) -0.038(3) 0.001(3) -0.022(3)
C14N 0.055(3) 0.127(7) 0.206(9) -0.112(7) 0.012(4) -0.027(4)
C15N 0.052(2) 0.073(3) 0.080(3) -0.010(2) -0.007(2) -0.024(2)
C16N 0.053(2) 0.077(3) 0.073(3) -0.016(2) 0.000(2) -0.028(2)
S1S 0.1105(13) 0.0780(10) 0.1009(12) -0.0339(9) 0.0246(10) -0.0257(10)
F1S 0.131(4) 0.165(5) 0.195(6) -0.131(5) -0.020(4) -0.003(4)
F2S 0.086(3) 0.151(5) 0.136(4) 0.001(3) -0.006(3) -0.010(3)
F3S 0.144(4) 0.098(3) 0.197(6) -0.029(4) 0.084(4) -0.022(3)
O1S 0.111(4) 0.077(3) 0.172(6) 0.006(3) 0.044(4) -0.008(3)
O2S 0.155(5) 0.098(4) 0.128(4) 0.011(3) 0.071(4) 0.040(4)
O3S 0.279(13) 0.404(18) 0.317(15) -0.297(15) 0.080(11) -0.145(13)
C1S 0.087(4) 0.067(3) 0.102(5) -0.021(3) 0.000(3) -0.013(3)
S2S 0.0705(8) 0.0794(9) 0.0931(9) -0.0479(8) 0.0035(7) -0.0147(7)
F4S 0.148(5) 0.131(4) 0.147(4) -0.052(4) -0.065(4) 0.012(4)
F5S 0.269(8) 0.149(5) 0.084(3) -0.059(3) 0.033(4) -0.002(5)
F6S 0.241(7) 0.090(3) 0.098(3) -0.019(2) 0.042(4) -0.049(4)
O4S 0.079(2) 0.072(2) 0.081(2) -0.0271(19) 0.0061(19) -0.011(2)
O5S 0.139(4) 0.071(3) 0.112(4) -0.039(3) -0.031(3) 0.001(3)
O6S 0.083(3) 0.204(7) 0.149(5) -0.089(5) 0.013(3) -0.045(4)
C2S 0.190(10) 0.095(5) 0.082(4) -0.046(4) 0.026(5) -0.048(6)
S3S 0.0706(8) 0.0625(8) 0.1019(10) -0.0417(7) 0.0285(7) -0.0238(7)
F7S 0.0701(18) 0.0644(18) 0.104(2) -0.0306(16) 0.0207(16) -0.0225(16)
F8S 0.112(3) 0.089(2) 0.139(3) -0.067(2) 0.073(3) -0.051(2)
F9S 0.071(2) 0.060(2) 0.187(4) -0.015(2) 0.025(2) -0.0117(17)
O7S 0.075(2) 0.078(3) 0.103(3) -0.040(2) 0.034(2) -0.031(2)
O8S 0.105(3) 0.088(3) 0.132(4) -0.073(3) 0.054(3) -0.050(3)
O9S 0.080(3) 0.074(2) 0.095(3) -0.035(2) 0.009(2) -0.018(2)
C3S 0.077(3) 0.058(3) 0.096(4) -0.025(3) 0.030(3) -0.021(3)
S4S 0.236(5) 0.142(3) 0.165(3) -0.031(2) -0.028(3) 0.015(3)
F10S 0.439(13) 0.380(13) 0.407(13) -0.099(9) 0.017(9) -0.151(9)
F11S 0.344(10) 0.268(8) 0.249(8) -0.148(7) -0.002(7) -0.068(7)
F12S 0.335(11) 0.312(10) 0.325(10) -0.083(8) -0.024(8) -0.044(8)
O10S 0.207(7) 0.205(7) 0.125(5) -0.085(5) -0.021(5) -0.006(6)
O11S 0.170(6) 0.160(6) 0.226(7) -0.066(6) 0.020(6) -0.015(5)
O12S 0.263(9) 0.218(7) 0.265(9) -0.108(6) -0.004(7) -0.037(6)
C4S 0.195(11) 0.259(10) 0.174(10) -0.031(8) -0.037(9) -0.005(9)
O1M 0.092(3) 0.166(6) 0.108(4) -0.053(4) 0.011(3) -0.040(4)
C1M 0.098(6) 0.180(10) 0.113(6) -0.063(6) 0.006(5) -0.023(6)
O2M 0.192(7) 0.176(6) 0.227(7) -0.062(6) -0.007(6) -0.068(6)
C2M 0.102(6) 0.107(6) 0.260(13) -0.083(8) 0.074(7) -0.050(5)
O3M 0.236(9) 0.236(9) 0.279(9) -0.065(7) 0.015(7) -0.056(7)
C3M 0.186(9) 0.175(8) 0.186(8) -0.087(7) -0.005(7) -0.049(7)
O4M 0.143(5) 0.165(6) 0.264(8) -0.126(6) -0.026(5) -0.041(5)
C4M 0.140(8) 0.138(8) 0.156(9) -0.052(7) -0.009(7) -0.053(7)
O5M 0.290(10) 0.276(9) 0.266(9) -0.110(8) -0.027(7) -0.098(8)
C5M 0.166(7) 0.134(6) 0.105(5) -0.049(5) 0.009(5) -0.029(6)

loop_
_atom_type_symbol
_atom_type_description
_atom_type_scat_dispersion_real
_atom_type_scat_dispersion_imag
_atom_type_scat_source
C C -0.0020 0.0016 'International Tables Vol C Tables 4.2.6.8 and 6.1.1.4'
H H 0.0000 0.0000 'International Tables Vol C Tables 4.2.6.8 and 6.1.1.4'
F F -0.0052 0.0100 'International Tables Vol C Tables 4.2.6.8 and 6.1.1.4'
N N -0.0030 0.0032 'International Tables Vol C Tables 4.2.6.8 and 6.1.1.4'
O O -0.0041 0.0059 'International Tables Vol C Tables 4.2.6.8 and 6.1.1.4'
Ru Ru -1.4671 0.8177 'International Tables Vol C Tables 4.2.6.8 and 6.1.1.4'
S S 0.1028 0.1208 'International Tables Vol C Tables 4.2.6.8 and 6.1.1.4'

loop_
_geom_angle_atom_site_label_1
_geom_angle_atom_site_label_2
_geom_angle_atom_site_label_3
_geom_angle
_geom_angle_site_symmetry_1
_geom_angle_site_symmetry_3
O2 Ru1 O1 85.49(12) . .
O2 Ru1 N1 83.23(14) . .
O1 Ru1 N1 82.61(13) . .
O2 Ru1 C50 148.76(16) . .
O1 Ru1 C50 91.42(15) . .
N1 Ru1 C50 127.24(17) . .
O2 Ru1 C125 95.17(18) . .
O1 Ru1 C125 163.95(18) . .
N1 Ru1 C125 113.42(19) . .
C50 Ru1 C125 79.7(2) . .
O2 Ru1 C62 161.59(19) . .
O1 Ru1 C62 112.89(18) . .
N1 Ru1 C62 97.62(17) . .
C50 Ru1 C62 37.9(2) . .
C125 Ru1 C62 67.5(2) . .
O2 Ru1 C87 90.19(16) . .
O1 Ru1 C87 126.96(16) . .
N1 Ru1 C87 149.21(18) . .
C50 Ru1 C87 67.08(19) . .
C125 Ru1 C87 37.1(2) . .
C62 Ru1 C87 79.66(19) . .
O2 Ru1 C130 124.1(2) . .
O1 Ru1 C130 148.9(2) . .
N1 Ru1 C130 90.88(18) . .
C50 Ru1 C130 68.5(2) . .
C125 Ru1 C130 38.0(2) . .
C62 Ru1 C130 37.7(2) . .
C87 Ru1 C130 68.1(2) . .
O2 Ru1 C54 112.17(15) . .
O1 Ru1 C54 97.15(15) . .
N1 Ru1 C54 164.57(17) . .
C50 Ru1 C54 37.38(18) . .
C125 Ru1 C54 67.70(19) . .
C62 Ru1 C54 68.15(19) . .
C87 Ru1 C54 37.48(18) . .
C130 Ru1 C54 81.35(19) . .
O4 Ru2 O3 85.61(12) . .
O4 Ru2 N2 83.94(14) . 2_566
O3 Ru2 N2 83.11(14) . 2_566
O4 Ru2 C109 129.44(16) . .
O3 Ru2 C109 89.83(16) . .
N2 Ru2 C109 145.34(17) 2_566 .
O4 Ru2 C104 145.17(16) . .
O3 Ru2 C104 127.88(16) . .
N2 Ru2 C104 90.37(16) 2_566 .
C109 Ru2 C104 67.55(19) . .
O4 Ru2 C94 98.68(16) . .
O3 Ru2 C94 109.92(16) . .
N2 Ru2 C94 166.82(16) 2_566 .
C109 Ru2 C94 37.18(19) . .
C104 Ru2 C94 80.08(18) . .
O4 Ru2 C79 108.54(16) . .
O3 Ru2 C79 165.82(16) . .
N2 Ru2 C79 99.00(16) 2_566 .
C109 Ru2 C79 80.46(19) . .
C104 Ru2 C79 38.51(19) . .
C94 Ru2 C79 67.89(18) . .
O4 Ru2 C41 88.52(15) . .
O3 Ru2 C41 146.54(15) . .
N2 Ru2 C41 128.97(16) 2_566 .
C109 Ru2 C41 68.95(18) . .
C104 Ru2 C41 68.65(18) . .
C94 Ru2 C41 38.76(18) . .
C79 Ru2 C41 37.26(17) . .
O4 Ru2 C75 167.16(16) . .
O3 Ru2 C75 96.84(16) . .
N2 Ru2 C75 108.85(17) 2_566 .
C109 Ru2 C75 38.30(18) . .
C104 Ru2 C75 37.47(19) . .
C94 Ru2 C75 68.61(19) . .
C79 Ru2 C75 69.15(19) . .
C41 Ru2 C75 82.50(18) . .
O7 Ru3 O8 85.07(12) . .
O7 Ru3 N3 83.15(13) . .
O8 Ru3 N3 86.48(13) . .
O7 Ru3 C101 155.03(16) . .
O8 Ru3 C101 89.99(16) . .
N3 Ru3 C101 121.02(17) . .
O7 Ru3 C38 95.57(15) . .
O8 Ru3 C38 160.18(15) . .
N3 Ru3 C38 113.29(16) . .
C101 Ru3 C38 81.08(19) . .
O7 Ru3 C77 160.03(16) . .
O8 Ru3 C77 114.23(16) . .
N3 Ru3 C77 92.58(16) . .
C101 Ru3 C77 37.72(18) . .
C38 Ru3 C77 68.16(18) . .
O7 Ru3 C72 94.25(16) . .
O8 Ru3 C72 121.79(15) . .
N3 Ru3 C72 151.39(16) . .
C101 Ru3 C72 67.8(2) . .
C38 Ru3 C72 38.39(17) . .
C77 Ru3 C72 80.18(18) . .
O7 Ru3 C92 117.64(15) . .
O8 Ru3 C92 93.41(15) . .
N3 Ru3 C92 159.14(16) . .
C101 Ru3 C92 38.15(19) . .
C38 Ru3 C92 68.69(18) . .
C77 Ru3 C92 68.43(17) . .
C72 Ru3 C92 37.16(18) . .
O7 Ru3 C32 122.08(16) . .
O8 Ru3 C32 151.56(16) . .
N3 Ru3 C32 88.53(16) . .
C101 Ru3 C32 68.86(18) . .
C38 Ru3 C32 37.85(18) . .
C77 Ru3 C32 38.07(18) . .
C72 Ru3 C32 68.69(18) . .
C92 Ru3 C32 81.66(17) . .
O5 Ru4 O6 85.28(12) . .
O5 Ru4 N4 83.55(14) . 2_666
O6 Ru4 N4 85.47(13) . 2_666
O5 Ru4 C129 150.00(16) . .
O6 Ru4 C129 90.23(17) . .
N4 Ru4 C129 125.71(18) 2_666 .
O5 Ru4 C60 112.44(16) . .
O6 Ru4 C60 96.26(16) . .
N4 Ru4 C60 163.99(17) 2_666 .
C129 Ru4 C60 38.59(19) . .
O5 Ru4 C25 96.70(16) . .
O6 Ru4 C25 164.04(15) . .
N4 Ru4 C25 110.48(16) 2_666 .
C129 Ru4 C25 80.1(2) . .
C60 Ru4 C25 68.30(18) . .
O5 Ru4 C124 162.59(19) . .
O6 Ru4 C124 112.03(19) . .
N4 Ru4 C124 95.51(18) 2_666 .
C129 Ru4 C124 37.8(2) . .
C60 Ru4 C124 69.04(19) . .
C25 Ru4 C124 67.3(2) . .
O5 Ru4 C51 91.23(15) . .
O6 Ru4 C51 126.28(15) . .
N4 Ru4 C51 147.39(16) 2_666 .
C129 Ru4 C51 67.80(19) . .
C60 Ru4 C51 37.22(18) . .
C25 Ru4 C51 38.05(17) . .
C124 Ru4 C51 80.17(19) . .
O5 Ru4 C126 125.30(18) . .
O6 Ru4 C126 147.88(19) . .
N4 Ru4 C126 88.36(18) 2_666 .
C129 Ru4 C126 68.2(2) . .
C60 Ru4 C126 81.7(2) . .
C25 Ru4 C126 37.6(2) . .
C124 Ru4 C126 37.4(2) . .
C51 Ru4 C126 68.55(19) . .
C1 O1 Ru1 130.1(3) . .
C9 O2 Ru1 129.9(3) . .
C8 O3 Ru2 130.0(3) . .
C10 O4 Ru2 130.3(3) . .
C42 O5 Ru4 129.4(3) . .
C11 O6 Ru4 129.8(3) . .
C24 O7 Ru3 129.8(3) . .
C12 O8 Ru3 131.0(3) . .
C83 N1 C97 117.5(4) . .
C83 N1 Ru1 122.2(3) . .
C97 N1 Ru1 120.2(3) . .
C61 N2 C71 118.9(4) . .
C61 N2 Ru2 122.2(3) . 2_566
C71 N2 Ru2 118.8(3) . 2_566
C46 N3 C80 118.3(4) . .
C46 N3 Ru3 120.5(3) . .
C80 N3 Ru3 120.6(3) . .
C58 N4 C64 118.0(4) . .
C58 N4 Ru4 119.5(3) . 2_666
C64 N4 Ru4 121.9(3) . 2_666
O1 C1 C4 126.5(4) . .
O1 C1 C2 113.9(4) . .
C4 C1 C2 119.5(4) . .
C16 C2 C7 119.6(4) . .
C16 C2 C1 120.3(4) . .
C7 C2 C1 120.1(4) . .
C42 C3 C11 120.2(4) . .
C42 C3 C5 119.8(4) . .
C11 C3 C5 119.9(4) . .
C1 C4 C9 120.1(4) . .
C1 C4 C6 120.1(4) . .
C9 C4 C6 119.8(4) . .
C24 C5 C12 119.7(4) . .
C24 C5 C3 120.3(4) . .
C12 C5 C3 120.0(4) . .
C10 C6 C8 120.6(4) . .
C10 C6 C4 119.4(4) . .
C8 C6 C4 119.9(4) . .
C2 C7 C36 118.7(4) . .
C2 C7 C8 121.6(4) . .
C36 C7 C8 119.7(4) . .
O3 C8 C6 127.3(4) . .
O3 C8 C7 114.0(4) . .
C6 C8 C7 118.7(4) . .
O2 C9 C4 127.3(4) . .
O2 C9 C14 113.3(4) . .
C4 C9 C14 119.3(4) . .
O4 C10 C6 125.9(4) . .
O4 C10 C17 114.1(4) . .
C6 C10 C17 120.0(4) . .
O6 C11 C3 126.9(4) . .
O6 C11 C15 114.3(4) . .
C3 C11 C15 118.8(4) . .
O8 C12 C5 126.0(4) . .
O8 C12 C22 114.6(3) . .
C5 C12 C22 119.4(4) . .
C18 C13 C29 119.2(4) . .
C18 C13 C42 121.2(4) . .
C29 C13 C42 119.4(4) . .
C17 C14 C73 120.7(4) . .
C17 C14 C9 120.5(4) . .
C73 C14 C9 118.8(4) . .
C22 C15 C23 118.7(4) . .
C22 C15 C11 121.2(4) . .
C23 C15 C11 120.1(4) . .
C56 C16 C2 120.3(4) . .
C14 C17 C96 119.4(4) . .
C14 C17 C10 120.9(4) . .
C96 C17 C10 119.7(4) . .
C13 C18 C34 119.6(4) . .
C13 C18 C24 121.3(4) . .
C34 C18 C24 119.0(4) . .
C20 C19 C65 122.8(4) . .
C20 C19 C70 119.6(4) . .
C65 C19 C70 117.6(5) . .
C81 C20 C19 121.2(4) . .
C81 C20 C28 120.5(5) . .
C19 C20 C28 118.3(4) . .
C76 C21 C58 118.7(5) . .
C15 C22 C45 120.0(4) . .
C15 C22 C12 120.1(4) . .
C45 C22 C12 119.9(4) . .
C33 C23 C15 120.4(4) . .
O7 C24 C5 126.8(4) . .
O7 C24 C18 115.2(4) . .
C5 C24 C18 118.0(4) . .
C51 C25 C126 121.0(5) . .
C51 C25 Ru4 71.1(3) . .
C126 C25 Ru4 71.7(3) . .
C44 C26 C31 117.6(4) . .
C44 C26 C55 123.2(5) . .
C31 C26 C55 119.3(4) . .
C30 C27 C102 121.2(4) . .
C30 C27 C81 119.4(4) . .
C102 C27 C81 119.4(5) . .
C55 C28 C20 177.8(6) . .
C59 C29 C13 120.6(4) . .
C27 C30 C70 121.5(4) . .
C27 C30 C82 119.6(4) . .
C70 C30 C82 118.9(4) . .
C46 C31 C26 119.4(4) . .
C38 C32 C77 117.2(4) . .
C38 C32 C84 120.8(5) . .
C77 C32 C84 121.9(5) . .
C38 C32 Ru3 69.5(3) . .
C77 C32 Ru3 69.7(3) . .
C84 C32 Ru3 128.7(3) . .
C23 C33 C37 121.0(4) . .
C88 C34 C18 120.2(4) . .
C36 C35 C56 119.8(4) . .
C35 C36 C7 120.7(4) . .
C33 C37 C45 119.6(4) . .
C32 C38 C72 120.7(4) . .
C32 C38 Ru3 72.7(3) . .
C72 C38 Ru3 71.2(3) . .
C53 C39 C66 177.4(6) . .
C120 C40 C111 111.3(5) . .
C120 C40 C92 114.0(4) . .
C111 C40 C92 108.8(4) . .
C79 C41 C94 117.4(4) . .
C79 C41 C78 124.4(4) . .
C94 C41 C78 118.2(4) . .
C79 C41 Ru2 71.1(2) . .
C94 C41 Ru2 69.8(2) . .
C78 C41 Ru2 127.0(3) . .
O5 C42 C3 126.5(4) . .
O5 C42 C13 114.6(3) . .
C3 C42 C13 118.8(4) . .
C107 C43 C91 117.7(4) . .
C107 C43 C53 118.4(4) . .
C91 C43 C53 123.8(5) . .
C80 C44 C26 120.2(5) . .
C37 C45 C22 120.3(4) . .
N3 C46 C31 122.3(4) . .
C74 C47 C117 123.3(4) . .
C74 C47 C63 118.3(5) . .
C117 C47 C63 118.4(5) . .
C82 C48 C76 174.5(6) . .
C66 C49 C67 121.5(5) . .
C66 C49 C99 119.0(5) . .
C67 C49 C99 119.5(5) . .
C54 C50 C62 121.7(5) . .
C54 C50 Ru1 72.8(3) . .
C62 C50 Ru1 71.6(3) . .
C60 C51 C25 120.5(4) . .
C60 C51 Ru4 70.9(3) . .
C25 C51 Ru4 70.8(3) . .
C64 C52 C76 120.9(5) . .
C39 C53 C43 174.7(6) . .
C50 C54 C87 117.6(4) . .
C50 C54 C90 120.1(5) . .
C87 C54 C90 122.2(5) . .
C50 C54 Ru1 69.9(2) . .
C87 C54 Ru1 70.6(3) . .
C90 C54 Ru1 128.7(3) . .
C28 C55 C26 175.2(6) . .
C16 C56 C35 120.8(4) . .
N4 C58 C21 122.7(5) . .
C29 C59 C88 120.2(4) . .
C51 C60 C129 118.2(4) . .
C51 C60 C119 122.5(4) . .
C129 C60 C119 119.3(4) . .
C51 C60 Ru4 71.9(2) . .
C129 C60 Ru4 69.9(2) . .
C119 C60 Ru4 129.9(4) . .
N2 C61 C91 121.7(4) . .
C50 C62 C130 120.7(5) . .
C50 C62 Ru1 70.5(3) . .
C130 C62 Ru1 71.9(3) . .
C66 C63 C93 122.1(4) . .
C66 C63 C47 120.1(5) . .
C93 C63 C47 117.9(5) . .
N4 C64 C52 121.3(4) . .
C128 C65 C19 120.4(5) . .
C49 C66 C63 120.8(4) . .
C49 C66 C39 119.7(5) . .
C63 C66 C39 119.4(5) . .
C123 C67 C49 120.5(5) . .
C85 C69 C100 175.1(6) . .
C30 C70 C86 121.4(4) . .
C30 C70 C19 119.0(4) . .
C86 C70 C19 119.6(5) . .
N2 C71 C107 121.7(4) . .
C92 C72 C38 121.5(4) . .
C92 C72 Ru3 72.2(3) . .
C38 C72 Ru3 70.4(2) . .
C106 C73 C14 119.3(5) . .
C127 C74 C47 121.8(5) . .
C104 C75 C109 116.6(5) . .
C104 C75 C95 121.6(5) . .
C109 C75 C95 121.8(5) . .
C104 C75 Ru2 70.3(3) . .
C109 C75 Ru2 69.7(3) . .
C95 C75 Ru2 128.8(4) . .
C52 C76 C21 118.3(4) . .
C52 C76 C48 124.2(5) . .
C21 C76 C48 117.6(5) . .
C101 C77 C32 121.2(4) . .
C101 C77 Ru3 70.1(3) . .
C32 C77 Ru3 72.3(3) . .
C41 C78 C68 113.1(4) . .
C41 C78 C57 108.8(4) . .
C68 C78 C57 110.3(4) . .
C41 C79 C104 120.4(4) . .
C41 C79 Ru2 71.7(2) . .
C104 C79 Ru2 70.1(3) . .
N3 C80 C44 122.1(4) . .
C20 C81 C89 122.2(4) . .
C20 C81 C27 119.2(5) . .
C89 C81 C27 118.6(5) . .
C48 C82 C30 175.2(6) . .
N1 C83 C103 123.7(4) . .
C69 C85 C117 177.7(6) . .
C115 C86 C70 119.3(5) . .
C125 C87 C54 121.2(5) . .
C125 C87 Ru1 70.9(3) . .
C54 C87 Ru1 71.9(3) . .
C34 C88 C59 120.1(4) . .
C114 C89 C81 120.9(5) . .
C54 C90 C132 110.4(5) . .
C54 C90 C118 113.0(5) . .
C132 C90 C118 109.1(5) . .
C43 C91 C61 120.2(5) . .
C72 C92 C101 117.9(4) . .
C72 C92 C40 124.3(5) . .
C101 C92 C40 117.8(4) . .
C72 C92 Ru3 70.7(2) . .
C101 C92 Ru3 69.1(2) . .
C40 C92 Ru3 130.2(3) . .
C116 C93 C63 121.5(5) . .
C109 C94 C41 121.2(4) . .
C109 C94 Ru2 71.1(3) . .
C41 C94 Ru2 71.5(2) . .
C112 C96 C17 119.3(5) . .
N1 C97 C108 122.4(5) . .
C117 C99 C105 122.7(5) . .
C117 C99 C49 119.9(5) . .
C105 C99 C49 117.4(5) . .
C108 C100 C103 118.3(4) . .
C108 C100 C69 120.8(5) . .
C103 C100 C69 120.9(5) . .
C77 C101 C92 121.4(5) . .
C77 C101 Ru3 72.2(3) . .
C92 C101 Ru3 72.8(3) . .
C110 C102 C27 119.0(5) . .
C83 C103 C100 118.6(5) . .
C75 C104 C79 122.3(4) . .
C75 C104 Ru2 72.3(3) . .
C79 C104 Ru2 71.4(3) . .
C121 C105 C99 120.8(5) . .
C112 C106 C73 120.0(5) . .
C43 C107 C71 119.7(5) . .
C97 C108 C100 119.5(5) . .
C94 C109 C75 122.1(5) . .
C94 C109 Ru2 71.7(3) . .
C75 C109 Ru2 72.0(3) . .
C102 C110 C114 121.4(5) . .
C96 C112 C106 121.1(5) . .
C89 C114 C110 120.6(5) . .
C86 C115 C128 120.7(5) . .
C93 C116 C127 120.7(6) . .
C99 C117 C47 121.7(4) . .
C99 C117 C85 120.9(5) . .
C47 C117 C85 117.4(5) . .
C131 C119 C98 111.6(5) . .
C131 C119 C60 113.9(5) . .
C98 C119 C60 107.9(5) . .
C105 C121 C123 121.1(6) . .
C67 C123 C121 120.7(6) . .
C126 C124 C129 120.7(5) . .
C126 C124 Ru4 71.8(3) . .
C129 C124 Ru4 70.1(3) . .
C87 C125 C130 121.8(5) . .
C87 C125 Ru1 72.0(3) . .
C130 C125 Ru1 72.0(3) . .
C124 C126 C25 118.5(5) . .
C124 C126 C113 121.5(5) . .
C25 C126 C113 120.0(6) . .
C124 C126 Ru4 70.8(3) . .
C25 C126 Ru4 70.7(3) . .
C113 C126 Ru4 128.6(4) . .
C74 C127 C116 119.8(6) . .
C65 C128 C115 122.3(5) . .
C124 C129 C60 121.1(5) . .
C124 C129 Ru4 72.2(3) . .
C60 C129 Ru4 71.5(2) . .
C125 C130 C62 116.9(5) . .
C125 C130 C122 123.1(7) . .
C62 C130 C122 119.9(6) . .
C125 C130 Ru1 70.0(3) . .
C62 C130 Ru1 70.4(3) . .
C122 C130 Ru1 128.9(4) . .
C2P C1P C14P 118.9(7) . .
C1P C2P C3P 123.6(6) . .
C2P C3P C4P 124.9(6) . .
C2P C3P C15P 117.3(6) . .
C4P C3P C15P 117.7(6) . .
C5P C4P C3P 123.3(6) . .
C4P C5P C6P 119.0(6) . .
C16P C6P C7P 121.0(6) . .
C16P C6P C5P 119.3(6) . .
C7P C6P C5P 119.7(6) . .
C8P C7P C6P 118.4(7) . .
C9P C8P C7P 121.2(8) . .
C8P C9P C10P 121.8(6) . .
C16P C10P C11P 119.1(7) . .
C16P C10P C9P 118.0(6) . .
C11P C10P C9P 122.9(6) . .
C12P C11P C10P 121.2(6) . .
C11P C12P C13P 122.2(6) . .
C14P C13P C15P 119.2(6) . .
C14P C13P C12P 123.0(7) . .
C15P C13P C12P 117.7(6) . .
C13P C14P C1P 120.7(7) . .
C13P C15P C16P 119.5(5) . .
C13P C15P C3P 120.2(6) . .
C16P C15P C3P 120.2(5) . .
C6P C16P C10P 119.7(6) . .
C6P C16P C15P 120.2(5) . .
C10P C16P C15P 120.1(6) . .
C2Y C1Y C14Y 120.6(11) . .
C1Y C2Y C3Y 120.8(11) . .
C4Y C3Y C15Y 113.9(9) . .
C4Y C3Y C2Y 125.2(10) . .
C15Y C3Y C2Y 120.8(9) . .
C3Y C4Y C5Y 129.6(10) . .
C4Y C5Y C6Y 115.7(9) . .
C7Y C6Y C16Y 128.9(11) . .
C7Y C6Y C5Y 116.2(11) . .
C16Y C6Y C5Y 114.8(8) . .
C6Y C7Y C8Y 107.6(12) . .
C9Y C8Y C7Y 134.8(12) . .
C8Y C9Y C10Y 110.9(11) . .
C11Y C10Y C9Y 116.7(11) . .
C11Y C10Y C16Y 127.0(11) . .
C9Y C10Y C16Y 116.2(10) . .
C10Y C11Y C12Y 110.0(11) . .
C13Y C12Y C11Y 135.3(11) . .
C14Y C13Y C12Y 125.6(11) . .
C14Y C13Y C15Y 124.9(11) . .
C12Y C13Y C15Y 109.2(9) . .
C13Y C14Y C1Y 118.5(12) . .
C3Y C15Y C16Y 125.3(9) . .
C3Y C15Y C13Y 114.1(8) . .
C16Y C15Y C13Y 120.5(9) . .
C6Y C16Y C15Y 120.6(8) . .
C6Y C16Y C10Y 121.5(8) . .
C15Y C16Y C10Y 117.9(8) . .
C2R C1R C14R 122.1(13) . .
C3R C2R C1R 114.8(13) . .
C2R C3R C4R 118.0(12) . .
C2R C3R C15R 124.9(11) . .
C4R C3R C15R 117.1(10) . .
C5R C4R C3R 115.9(11) . .
C4R C5R C6R 130.0(11) . .
C7R C6R C16R 132.1(15) . .
C7R C6R C5R 116.9(14) . .
C16R C6R C5R 109.5(11) . .
C6R C7R C8R 104.6(16) . .
C9R C8R C7R 127.8(17) . .
C8R C9R C10R 123.8(17) . .
C11R C10R C9R 122.9(16) . .
C11R C10R C16R 130.0(15) . .
C9R C10R C16R 107.0(13) . .
C10R C11R C12R 112.6(14) . .
C13R C12R C11R 120.9(12) . .
C14R C13R C12R 118.5(12) . .
C14R C13R C15R 118.7(12) . .
C12R C13R C15R 122.8(11) . .
C13R C14R C1R 121.4(13) . .
C16R C15R C3R 125.3(10) . .
C16R C15R C13R 117.2(11) . .
C3R C15R C13R 117.4(10) . .
C6R C16R C15R 122.1(12) . .
C6R C16R C10R 121.6(12) . .
C15R C16R C10R 116.0(11) . .
C14E C1E C2E 118.9(8) . .
C3E C2E C1E 121.7(7) . .
C2E C3E C4E 122.0(7) . .
C2E C3E C15E 120.4(8) . .
C4E C3E C15E 117.7(7) . .
C5E C4E C3E 123.4(6) . .
C4E C5E C6E 120.4(8) . .
C5E C6E C16E 117.5(8) . .
C5E C6E C7E 124.0(8) . .
C16E C6E C7E 118.5(7) . .
C8E C7E C6E 120.2(9) . .
C7E C8E C9E 120.5(10) . .
C10E C9E C8E 125.0(8) . .
C9E C10E C11E 124.8(6) . .
C9E C10E C16E 116.5(6) . .
C11E C10E C16E 118.8(6) . .
C10E C11E C12E 123.2(5) . .
C11E C12E C13E 118.1(6) . .
C14E C13E C15E 118.4(7) . .
C14E C13E C12E 121.4(8) . .
C15E C13E C12E 120.2(6) . .
C1E C14E C13E 120.5(9) . .
C16E C15E C13E 120.7(5) . .
C16E C15E C3E 119.3(6) . .
C13E C15E C3E 120.0(7) . .
C15E C16E C6E 121.7(6) . .
C15E C16E C10E 119.1(6) . .
C6E C16E C10E 119.2(7) . .
C2N C1N C14N 122.0(8) . .
C1N C2N C3N 121.7(9) . .
C2N C3N C4N 126.1(8) . .
C2N C3N C15N 115.3(8) . .
C4N C3N C15N 118.6(7) . .
C5N C4N C3N 122.4(6) . .
C4N C5N C6N 122.2(8) . .
C5N C6N C7N 122.4(7) . .
C5N C6N C16N 118.3(8) . .
C7N C6N C16N 119.3(6) . .
C6N C7N C8N 118.7(6) . .
C9N C8N C7N 122.7(8) . .
C8N C9N C10N 120.2(7) . .
C9N C10N C16N 121.4(5) . .
C9N C10N C11N 122.0(6) . .
C16N C10N C11N 116.6(5) . .
C12N C11N C10N 123.2(5) . .
C11N C12N C13N 121.3(6) . .
C14N C13N C15N 118.9(7) . .
C14N C13N C12N 122.6(8) . .
C15N C13N C12N 118.6(6) . .
C13N C14N C1N 118.7(9) . .
C16N C15N C13N 120.6(5) . .
C16N C15N C3N 116.0(6) . .
C13N C15N C3N 123.4(6) . .
C15N C16N C6N 122.5(5) . .
C15N C16N C10N 119.8(5) . .
C6N C16N C10N 117.7(6) . .
O3S S1S O1S 117.6(8) . .
O3S S1S O2S 106.3(9) . .
O1S S1S O2S 116.6(5) . .
O3S S1S C1S 102.6(6) . .
O1S S1S C1S 107.6(4) . .
O2S S1S C1S 104.5(3) . .
F1S C1S F3S 106.8(7) . .
F1S C1S F2S 102.6(6) . .
F3S C1S F2S 106.3(6) . .
F1S C1S S1S 109.4(5) . .
F3S C1S S1S 113.1(5) . .
F2S C1S S1S 117.6(6) . .
O5S S2S O4S 118.2(3) . .
O5S S2S O6S 114.5(4) . .
O4S S2S O6S 112.5(3) . .
O5S S2S C2S 101.7(3) . .
O4S S2S C2S 103.3(4) . .
O6S S2S C2S 104.1(5) . .
F5S C2S F4S 109.2(8) . .
F5S C2S F6S 109.0(7) . .
F4S C2S F6S 104.6(9) . .
F5S C2S S2S 111.4(8) . .
F4S C2S S2S 111.8(6) . .
F6S C2S S2S 110.5(6) . .
O7S S3S O9S 113.1(3) . .
O7S S3S O8S 115.6(3) . .
O9S S3S O8S 115.2(3) . .
O7S S3S C3S 103.4(3) . .
O9S S3S C3S 104.1(3) . .
O8S S3S C3S 103.4(3) . .
F7S C3S F9S 107.2(5) . .
F7S C3S F8S 105.2(4) . .
F9S C3S F8S 108.3(5) . .
F7S C3S S3S 112.1(4) . .
F9S C3S S3S 112.3(4) . .
F8S C3S S3S 111.4(5) . .
O10S S4S O11S 128.4(7) . .
O10S S4S O12S 95.9(7) . .
O11S S4S O12S 101.7(7) . .
O10S S4S C4S 110.6(7) . .
O11S S4S C4S 115.7(8) . .
O12S S4S C4S 94.7(8) . .
F12S C4S F11S 102.0(13) . .
F12S C4S F10S 115.7(18) . .
F11S C4S F10S 104.9(15) . .
F12S C4S S4S 114.4(13) . .
F11S C4S S4S 121.5(13) . .
F10S C4S S4S 98.6(12) . .

loop_
_geom_bond_atom_site_label_1
_geom_bond_atom_site_label_2
_geom_bond_distance
_geom_bond_site_symmetry_2
Ru1 O2 2.033(3) .
Ru1 O1 2.044(3) .
Ru1 N1 2.120(4) .
Ru1 C50 2.154(4) .
Ru1 C125 2.161(5) .
Ru1 C62 2.168(5) .
Ru1 C87 2.175(4) .
Ru1 C130 2.187(5) .
Ru1 C54 2.191(4) .
Ru2 O4 2.039(3) .
Ru2 O3 2.045(3) .
Ru2 N2 2.118(3) 2_566
Ru2 C109 2.167(4) .
Ru2 C104 2.171(5) .
Ru2 C94 2.174(4) .
Ru2 C79 2.189(4) .
Ru2 C41 2.197(4) .
Ru2 C75 2.197(5) .
Ru3 O7 2.041(3) .
Ru3 O8 2.045(3) .
Ru3 N3 2.101(3) .
Ru3 C101 2.151(4) .
Ru3 C38 2.169(5) .
Ru3 C77 2.177(4) .
Ru3 C72 2.180(4) .
Ru3 C92 2.199(4) .
Ru3 C32 2.211(5) .
Ru4 O5 2.044(3) .
Ru4 O6 2.053(3) .
Ru4 N4 2.098(3) 2_666
Ru4 C129 2.149(4) .
Ru4 C60 2.170(4) .
Ru4 C25 2.178(5) .
Ru4 C124 2.176(5) .
Ru4 C51 2.182(4) .
Ru4 C126 2.189(5) .
O1 C1 1.280(5) .
O2 C9 1.276(5) .
O3 C8 1.265(5) .
O4 C10 1.298(5) .
O5 C42 1.272(5) .
O6 C11 1.267(5) .
O7 C24 1.269(5) .
O8 C12 1.269(5) .
N1 C83 1.342(6) .
N1 C97 1.361(6) .
N2 C61 1.329(6) .
N2 C71 1.353(6) .
N2 Ru2 2.117(3) 2_566
N3 C46 1.349(5) .
N3 C80 1.358(6) .
N4 C58 1.347(6) .
N4 C64 1.369(6) .
N4 Ru4 2.098(3) 2_666
C1 C4 1.418(6) .
C1 C2 1.466(6) .
C2 C16 1.402(6) .
C2 C7 1.402(6) .
C3 C42 1.420(6) .
C3 C11 1.422(6) .
C3 C5 1.473(6) .
C4 C9 1.415(6) .
C4 C6 1.482(6) .
C5 C24 1.433(6) .
C5 C12 1.423(6) .
C6 C10 1.410(6) .
C6 C8 1.427(6) .
C7 C36 1.414(6) .
C7 C8 1.465(6) .
C9 C14 1.477(6) .
C10 C17 1.460(6) .
C11 C15 1.472(6) .
C12 C22 1.470(6) .
C13 C18 1.381(6) .
C13 C29 1.411(6) .
C13 C42 1.464(6) .
C14 C17 1.377(6) .
C14 C73 1.412(6) .
C15 C22 1.394(6) .
C15 C23 1.421(6) .
C16 C56 1.370(6) .
C17 C96 1.419(6) .
C18 C34 1.417(6) .
C18 C24 1.464(6) .
C19 C20 1.418(7) .
C19 C65 1.425(7) .
C19 C70 1.427(6) .
C20 C81 1.405(7) .
C20 C28 1.413(6) .
C21 C76 1.388(7) .
C21 C58 1.389(6) .
C22 C45 1.393(6) .
C23 C33 1.366(6) .
C25 C51 1.421(6) .
C25 C126 1.407(8) .
C26 C44 1.393(7) .
C26 C31 1.402(7) .
C26 C55 1.414(6) .
C27 C30 1.407(7) .
C27 C102 1.429(7) .
C27 C81 1.433(6) .
C28 C55 1.215(6) .
C29 C59 1.359(7) .
C30 C70 1.412(7) .
C30 C82 1.425(6) .
C31 C46 1.383(6) .
C32 C38 1.421(7) .
C32 C77 1.432(7) .
C32 C84 1.485(7) .
C33 C37 1.380(7) .
C34 C88 1.361(6) .
C35 C36 1.373(7) .
C35 C56 1.388(7) .
C37 C45 1.396(6) .
C38 C72 1.430(7) .
C39 C53 1.203(6) .
C39 C66 1.424(7) .
C40 C120 1.494(8) .
C40 C111 1.516(7) .
C40 C92 1.537(7) .
C41 C79 1.401(6) .
C41 C94 1.450(7) .
C41 C78 1.502(7) .
C43 C107 1.386(7) .
C43 C91 1.380(7) .
C43 C53 1.425(6) .
C44 C80 1.371(6) .
C47 C74 1.413(8) .
C47 C117 1.426(8) .
C47 C63 1.425(6) .
C48 C82 1.198(7) .
C48 C76 1.434(6) .
C49 C66 1.414(8) .
C49 C67 1.434(8) .
C49 C99 1.433(7) .
C50 C54 1.393(7) .
C50 C62 1.404(7) .
C51 C60 1.389(7) .
C52 C64 1.364(6) .
C52 C76 1.381(7) .
C54 C87 1.403(7) .
C54 C90 1.519(7) .
C57 C78 1.539(7) .
C59 C88 1.404(7) .
C60 C129 1.427(7) .
C60 C119 1.535(7) .
C61 C91 1.384(6) .
C62 C130 1.407(9) .
C63 C66 1.409(7) .
C63 C93 1.422(8) .
C65 C128 1.338(8) .
C67 C123 1.351(8) .
C68 C78 1.527(7) .
C69 C85 1.210(7) .
C69 C100 1.435(6) .
C70 C86 1.422(7) .
C71 C107 1.379(6) .
C72 C92 1.395(7) .
C73 C106 1.380(7) .
C74 C127 1.349(9) .
C75 C104 1.403(7) .
C75 C109 1.432(7) .
C75 C95 1.475(7) .
C77 C101 1.399(7) .
C79 C104 1.438(7) .
C81 C89 1.424(7) .
C83 C103 1.365(6) .
C85 C117 1.415(7) .
C86 C115 1.368(8) .
C87 C125 1.380(8) .
C89 C114 1.353(8) .
C90 C132 1.528(9) .
C90 C118 1.550(8) .
C92 C101 1.422(7) .
C93 C116 1.342(8) .
C94 C109 1.384(7) .
C96 C112 1.376(7) .
C97 C108 1.369(7) .
C98 C119 1.516(8) .
C99 C117 1.385(8) .
C99 C105 1.434(8) .
C100 C108 1.391(8) .
C100 C103 1.402(7) .
C102 C110 1.382(8) .
C105 C121 1.367(9) .
C106 C112 1.390(8) .
C110 C114 1.407(8) .
C113 C126 1.506(8) .
C115 C128 1.375(8) .
C116 C127 1.405(8) .
C119 C131 1.485(10) .
C121 C123 1.402(8) .
C122 C130 1.508(8) .
C124 C126 1.398(8) .
C124 C129 1.401(7) .
C125 C130 1.415(9) .
C1P C2P 1.368(10) .
C1P C14P 1.441(10) .
C2P C3P 1.383(10) .
C3P C4P 1.402(9) .
C3P C15P 1.449(8) .
C4P C5P 1.375(10) .
C5P C6P 1.458(8) .
C6P C16P 1.408(9) .
C6P C7P 1.424(9) .
C7P C8P 1.394(10) .
C8P C9P 1.363(11) .
C9P C10P 1.429(10) .
C10P C16P 1.409(8) .
C10P C11P 1.430(9) .
C11P C12P 1.320(10) .
C12P C13P 1.442(9) .
C13P C14P 1.377(10) .
C13P C15P 1.432(9) .
C15P C16P 1.417(9) .
C1Y C2Y 1.353(13) .
C1Y C14Y 1.408(14) .
C2Y C3Y 1.427(11) .
C3Y C4Y 1.374(11) .
C3Y C15Y 1.352(12) .
C4Y C5Y 1.371(11) .
C5Y C6Y 1.522(10) .
C6Y C7Y 1.266(12) .
C6Y C16Y 1.444(11) .
C7Y C8Y 1.468(16) .
C8Y C9Y 1.440(16) .
C9Y C10Y 1.473(14) .
C10Y C11Y 1.305(11) .
C10Y C16Y 1.469(10) .
C11Y C12Y 1.422(13) .
C12Y C13Y 1.380(12) .
C13Y C14Y 1.274(12) .
C13Y C15Y 1.510(11) .
C15Y C16Y 1.405(10) .
C1R C2R 1.401(14) .
C1R C14R 1.427(15) .
C2R C3R 1.354(13) .
C3R C4R 1.426(12) .
C3R C15R 1.407(13) .
C4R C5R 1.347(13) .
C5R C6R 1.504(12) .
C6R C7R 1.312(14) .
C6R C16R 1.409(14) .
C7R C8R 1.450(19) .
C8R C9R 1.423(18) .
C9R C10R 1.438(17) .
C10R C11R 1.309(12) .
C10R C16R 1.509(12) .
C11R C12R 1.476(12) .
C12R C13R 1.413(13) .
C13R C14R 1.304(13) .
C13R C15R 1.460(12) .
C15R C16R 1.377(13) .
C1E C14E 1.395(11) .
C1E C2E 1.437(13) .
C2E C3E 1.292(12) .
C3E C4E 1.406(11) .
C3E C15E 1.444(9) .
C4E C5E 1.352(12) .
C5E C6E 1.438(10) .
C6E C16E 1.425(10) .
C6E C7E 1.441(13) .
C7E C8E 1.311(13) .
C8E C9E 1.381(12) .
C9E C10E 1.341(10) .
C10E C11E 1.385(9) .
C10E C16E 1.444(8) .
C11E C12E 1.385(9) .
C12E C13E 1.431(9) .
C13E C14E 1.399(10) .
C13E C15E 1.406(10) .
C15E C16E 1.398(10) .
C1N C2N 1.398(14) .
C1N C14N 1.418(14) .
C2N C3N 1.387(13) .
C3N C4N 1.442(12) .
C3N C15N 1.469(9) .
C4N C5N 1.312(12) .
C5N C6N 1.400(10) .
C6N C7N 1.438(11) .
C6N C16N 1.428(8) .
C7N C8N 1.413(12) .
C8N C9N 1.330(10) .
C9N C10N 1.398(9) .
C10N C16N 1.433(8) .
C10N C11N 1.441(8) .
C11N C12N 1.300(9) .
C12N C13N 1.438(9) .
C13N C14N 1.399(9) .
C13N C15N 1.393(9) .
C15N C16N 1.416(8) .
S1S O3S 1.375(10) .
S1S O1S 1.366(6) .
S1S O2S 1.392(6) .
S1S C1S 1.770(7) .
F1S C1S 1.305(8) .
F2S C1S 1.308(8) .
F3S C1S 1.311(8) .
S2S O5S 1.400(5) .
S2S O4S 1.432(4) .
S2S O6S 1.460(6) .
S2S C2S 1.777(10) .
F4S C2S 1.323(12) .
F5S C2S 1.319(9) .
F6S C2S 1.369(9) .
S3S O7S 1.419(4) .
S3S O9S 1.441(4) .
S3S O8S 1.442(4) .
S3S C3S 1.806(6) .
F7S C3S 1.334(7) .
F8S C3S 1.348(7) .
F9S C3S 1.322(7) .
S4S O10S 1.369(8) .
S4S O11S 1.410(9) .
S4S O12S 1.640(11) .
S4S C4S 1.780(12) .
F10S C4S 1.443(16) .
F11S C4S 1.384(14) .
F12S C4S 1.322(14) .
O1M C1M 1.398(7) .
O2M C2M 1.404(8) .
O3M C3M 1.440(9) .
O4M C4M 1.447(8) .
O5M C5M 1.496(9) .
